data_4518388
loop_
_publ_author_name
'Huang, Ren-Wu'
'Yin, Jun'
'Dong, Chunwei'
'Maity, Partha'
'Hedhili, Mohamed Nejib'
'Nematulloev, Saidkhodzha'
'Alamer, Badriah'
'Ghosh, Atanu'
'Mohammed, Omar F.'
'Bakr, Osman M.'

_publ_section_title
;
 [Cu23(PhSe)16(Ph3P)8(H)6]&#x00B7;BF4: Atomic-Level Insights into Cuboidal
 Polyhydrido Copper Nanoclusters and Their Quasi-simple Cubic
 Self-Assembly
;
_journal_name_full 'ACS Materials Letters'
_journal_page_first 90
_journal_page_last 99
_journal_paper_doi 10.1021/acsmaterialslett.0c00513
_journal_year 2020
_chemical_formula_moiety 'C240 H200 Cu23 P8 Se16'
_chemical_formula_sum 'C240 H200 Cu23 P8 Se16'
_chemical_formula_weight 6056.53
_space_group_crystal_system orthorhombic
_space_group_IT_number 52
_space_group_name_Hall '-P 2a 2bc'
_space_group_name_H-M_alt 'P n n a'
_atom_sites_solution_hydrogens geom
_atom_sites_solution_primary dual
_audit_creation_date 2020-02-03
_audit_creation_method
;
Olex2 1.2
(compiled 2018.05.29 svn.r3508 for OlexSys, GUI svn.r5506)
;
_cell_angle_alpha 90
_cell_angle_beta 90
_cell_angle_gamma 90
_cell_formula_units_Z 4
_cell_length_a 23.5776(9)
_cell_length_b 45.6755(17)
_cell_length_c 25.9902(9)
_cell_measurement_reflns_used 9689
_cell_measurement_temperature 107(2)
_cell_measurement_theta_max 58.995
_cell_measurement_theta_min 3.536
_cell_volume 27989.3(18)
_computing_cell_refinement 'SAINT V8.38A (?, 2016)'
_computing_data_reduction 'SAINT V8.38A (?, 2016)'
_computing_molecular_graphics 'Olex2 (Dolomanov et al., 2009)'
_computing_publication_material 'Olex2 (Dolomanov et al., 2009)'
_computing_structure_refinement 'ShelXL (Sheldrick, 2015)'
_computing_structure_solution 'ShelXT (Sheldrick, 2015)'
_diffrn_ambient_temperature 106.99
_diffrn_detector 'Bruker APEX2 area detector'
_diffrn_detector_area_resol_mean 7.9
_diffrn_detector_type 'CCD area detector'
_diffrn_measured_fraction_theta_full 0.987
_diffrn_measured_fraction_theta_max 0.987
_diffrn_measurement_device 'three-circle diffractometer'
_diffrn_measurement_device_type 'Bruker SMART APEX2 area detector'
_diffrn_measurement_method '\w and \f scans'
_diffrn_radiation_monochromator 'mirror optics'
_diffrn_radiation_probe x-ray
_diffrn_radiation_type CuK\a
_diffrn_radiation_wavelength 1.54184
_diffrn_reflns_av_R_equivalents 0.0686
_diffrn_reflns_av_unetI/netI 0.0416
_diffrn_reflns_Laue_measured_fraction_full 0.987
_diffrn_reflns_Laue_measured_fraction_max 0.987
_diffrn_reflns_limit_h_max 26
_diffrn_reflns_limit_h_min -26
_diffrn_reflns_limit_k_max 50
_diffrn_reflns_limit_k_min -50
_diffrn_reflns_limit_l_max 28
_diffrn_reflns_limit_l_min -28
_diffrn_reflns_number 139877
_diffrn_reflns_point_group_measured_fraction_full 0.987
_diffrn_reflns_point_group_measured_fraction_max 0.987
_diffrn_reflns_theta_full 59.026
_diffrn_reflns_theta_max 59.026
_diffrn_reflns_theta_min 2.709
_diffrn_source 'microfocus sealed X-ray tube'
_diffrn_source_type 'Incoatec I\ms'
_exptl_absorpt_coefficient_mu 4.953
_exptl_absorpt_correction_T_max 0.7516
_exptl_absorpt_correction_T_min 0.2767
_exptl_absorpt_correction_type multi-scan
_exptl_absorpt_process_details SADABS
_exptl_crystal_colour red
_exptl_crystal_colour_primary red
_exptl_crystal_density_diffrn 1.437
_exptl_crystal_description block
_exptl_crystal_F_000 11884
_exptl_crystal_size_max 0.36
_exptl_crystal_size_mid 0.31
_exptl_crystal_size_min 0.24
_refine_diff_density_max 1.700
_refine_diff_density_min -1.350
_refine_diff_density_rms 0.263
_refine_ls_extinction_coef 0.000008(2)
_refine_ls_extinction_expression Fc^*^=kFc[1+0.001xFc^2^\l^3^/sin(2\q)]^-1/4^
_refine_ls_extinction_method 'SHELXL-2018/3 (Sheldrick 2018)'
_refine_ls_goodness_of_fit_ref 1.129
_refine_ls_hydrogen_treatment constr
_refine_ls_matrix_type full
_refine_ls_number_parameters 1440
_refine_ls_number_reflns 19895
_refine_ls_number_restraints 1155
_refine_ls_restrained_S_all 1.098
_refine_ls_R_factor_all 0.1362
_refine_ls_R_factor_gt 0.1269
_refine_ls_shift/su_max 0.002
_refine_ls_shift/su_mean 0.000
_refine_ls_structure_factor_coef Fsqd
_refine_ls_weighting_details 'w=1/[\s^2^(Fo^2^)+(0.0001P)^2^+1952.9143P] where P=(Fo^2^+2Fc^2^)/3'
_refine_ls_weighting_scheme calc
_refine_ls_wR_factor_gt 0.2741
_refine_ls_wR_factor_ref 0.2790
_reflns_Friedel_coverage 0.000
_reflns_number_gt 17632
_reflns_number_total 19895
_reflns_threshold_expression 'I > 2\s(I)'
_cod_data_source_file tz0c00513_si_002.cif
_cod_data_source_block cu23se16_100k
_cod_database_code 4518388
_shelx_shelxl_version_number 2018/3
_shelx_space_group_comment
;
The symmetry employed for this shelxl refinement is uniquely defined
by the following loop, which should always be used as a source of
symmetry information in preference to the above space-group names.
They are only intended as comments.
;
_shelx_estimated_absorpt_t_max 0.383
_shelx_estimated_absorpt_t_min 0.269
_olex2_refinement_description
;
1. Fixed Uiso
 At 1.2 times of:
  All C(H) groups, All C(H,H) groups
2. Restrained distances
 C14-C13 \\sim C14-C15 \\sim C16-C15 \\sim C16-C17 \\sim C18-C17 \\sim C18-C13
 with sigma of 0.01
 C14-C18 \\sim C17-C15
 with sigma of 0.01
 C13-C16 \\sim C17-C14 \\sim C15-C18
 with sigma of 0.01
 Se7-C9B \\sim Se7-C13
 with sigma of 0.01
 C9B-C14B \\sim C9B-C10B \\sim C14-C13 \\sim C18-C13 \\sim C18-C17 \\sim
C14B-C13B \\sim C16-C17 ~
 C13B-C12B \\sim C16-C15 \\sim C14-C15 \\sim C10B-C11B \\sim C11B-C12B
 with sigma of 0.01
 C88-C87 \\sim C89-C88 \\sim C89-C90 \\sim C90-C85 \\sim C87-C86 \\sim C86-C85
 with sigma of 0.01
 C6-C1 \\sim C6-C5 \\sim C5B-C4B \\sim C4-C5 \\sim C3B-C4B \\sim C3-C4 \\sim
C3B-C2B \\sim C3-C2 \\sim C2-C1 ~
 C1-C1B \\sim C2B-C1B
 with sigma of 0.01
 C20-C19 \\sim C19-C15B \\sim C16B-C15B \\sim C21-C20 \\sim C22B-C16B \\sim
C22-C21 \\sim C23-C22B ~
 C23-C22 \\sim C24-C23 \\sim C24-C19
 with sigma of 0.01
 C94-C95 \\sim C94-C93 \\sim C95-C96 \\sim C96-C91 \\sim C92-C91 \\sim C93-C92
 with sigma of 0.01
 C6B-C7 \\sim C8-C7 \\sim C7B-C6B \\sim C8-C9 \\sim C9-C10 \\sim C7B-C8B \\sim
C10-C11 \\sim C8B-C11 \\sim C7-
 C12 \\sim C11-C12
 with sigma of 0.01
3. Restrained planarity
 C6B, C7, C7B, C8B, C11, C12
 with sigma of 0.02
4. Uiso/Uaniso restraints and constraints
C9B \\sim C10B \\sim C11B \\sim C12B \\sim C13 \\sim C13B \\sim C14 \\sim C14B
\\sim C15 \\sim C16 \\sim C17 \\sim C18: within 2A with sigma of 0.01 and sigma
for terminal atoms of 0.02
C86 \\sim C87 \\sim C88 \\sim C89 \\sim C90: within 2A with sigma of 0.01 and
sigma for terminal atoms of 0.02
C1B \\sim C2 \\sim C2B \\sim C3 \\sim C3B \\sim C4 \\sim C4B \\sim C5 \\sim C5B
\\sim C6: within 2A with sigma of 0.01 and sigma for terminal atoms of 0.02
C15B \\sim C16B \\sim C20 \\sim C21 \\sim C22 \\sim C22B \\sim C23 \\sim C24:
within 2A with sigma of 0.01 and sigma for terminal atoms of 0.02
C6B \\sim C7B \\sim C8 \\sim C8B \\sim C9 \\sim C10 \\sim C11: within 2A with
sigma of 0.01 and sigma for terminal atoms of 0.02
5. Rigid body (RIGU) restrains
 C1B, C2, C2B, C3, C3B, C4, C4B, C5, C5B, C6
 with sigma for 1-2 distances of 0.001 and sigma for 1-3 distances of 0.001
 C24, C23, C22, C22B, C21, C16B, C15B, C20
 with sigma for 1-2 distances of 0.001 and sigma for 1-3 distances of 0.001
 C92, C96, C95, C94, C93, C91
 with sigma for 1-2 distances of 0.001 and sigma for 1-3 distances of 0.001
 C97, C98, C99, C100, C101, C102
 with sigma for 1-2 distances of 0.001 and sigma for 1-3 distances of 0.001
 C67, C72, C71, C70, C69, C68
 with sigma for 1-2 distances of 0.001 and sigma for 1-3 distances of 0.001
 C80, C79, C84, C83, C82, C81
 with sigma for 1-2 distances of 0.001 and sigma for 1-3 distances of 0.001
 C38, C37, C39, C40, C41, C42
 with sigma for 1-2 distances of 0.001 and sigma for 1-3 distances of 0.001
 C43, C44, C45, C46, C47, C48
 with sigma for 1-2 distances of 0.001 and sigma for 1-3 distances of 0.001
 C85, C90, C89, C88, C87, C86
 with sigma for 1-2 distances of 0.001 and sigma for 1-3 distances of 0.001
 C7, C6B, C8, C9, C7B, C11, C8B, C10, C12
 with sigma for 1-2 distances of 0.001 and sigma for 1-3 distances of 0.001
6. Others
 Sof(C6B)=Sof(H6B)=Sof(C7B)=Sof(H7B)=Sof(C8B)=Sof(H8B)=Sof(H11a)=1-FVAR(1)
 Sof(C8)=Sof(H8)=Sof(C9)=Sof(H9)=Sof(C10)=Sof(H10)=Sof(H11)=FVAR(1)
 Sof(H23a)=Sof(C15B)=Sof(H15B)=Sof(C16B)=Sof(H16B)=Sof(C22B)=Sof(H22B)=1-FVAR(2)
 Sof(C20)=Sof(H20)=Sof(C21)=Sof(H21)=Sof(C22)=Sof(H22)=Sof(H23)=FVAR(2)
 Sof(C1B)=Sof(H1B)=Sof(C2B)=Sof(H2B)=Sof(C3B)=Sof(H3B)=Sof(C4B)=Sof(H4B)=
 Sof(C5B)=Sof(H5B)=1-FVAR(3)
 Sof(C2)=Sof(H2)=Sof(C3)=Sof(H3)=Sof(C4)=Sof(H4)=Sof(C5)=Sof(H5)=Sof(C6)=
 Sof(H6)=FVAR(3)
 Sof(C9B)=Sof(C10B)=Sof(H10B)=Sof(C11B)=Sof(H11B)=Sof(C12B)=Sof(H12B)=
 Sof(C13B)=Sof(H13B)=Sof(C14B)=Sof(H14B)=1-FVAR(4)
 Sof(C13)=Sof(C14)=Sof(H14)=Sof(C15)=Sof(H15)=Sof(C16)=Sof(H16)=Sof(C17)=
 Sof(H17)=Sof(C18)=Sof(H18)=FVAR(4)
7.a Aromatic/amide H refined with riding coordinates:
 C1B(H1B), C2(H2), C2B(H2B), C3(H3), C3B(H3B), C4(H4), C4B(H4B), C5(H5),
 C5B(H5B), C6(H6), C6B(H6B), C7B(H7B), C8(H8), C8B(H8B), C9(H9), C10(H10),
 C10B(H10B), C11(H11), C11(H11a), C11B(H11B), C12(H12), C12B(H12B), C13B(H13B),
 C14(H14), C14B(H14B), C15(H15), C16(H16), C17(H17), C18(H18), C20(H20),
 C21(H21), C22(H22), C23(H23a), C23(H23), C24(H24), C15B(H15B), C16B(H16B),
 C22B(H22B), C26(H26), C27(H27), C28(H28), C29(H29), C30(H30), C32(H32),
 C33(H33), C34(H34), C35(H35), C36(H36), C38(H38), C39(H39), C40(H40), C41(H41),
  C42(H42), C44(H44), C45(H45), C46(H46), C47(H47), C48(H48), C50(H50),
 C51(H51), C52(H52), C53(H53), C54(H54), C56(H56), C57(H57), C58(H58), C59(H59),
  C60(H60), C62(H62), C63(H63), C64(H64), C65(H65), C66(H66), C68(H68),
 C69(H69), C70(H70), C71(H71), C72(H72), C74(H74), C75(H75), C76(H76), C77(H77),
  C78(H78), C80(H80), C81(H81), C82(H82), C83(H83), C84(H84), C86(H86),
 C87(H87), C88(H88), C89(H89), C90(H90), C92(H92), C93(H93), C94(H94), C95(H95),
  C96(H96), C98(H98), C99(H99), C100(H100), C101(H101), C102(H102), C104(H104),
 C105(H105), C106(H106), C107(H107), C108(H108), C110(H110), C111(H111),
 C112(H112), C113(H113), C114(H114), C116(H116), C117(H117), C118(H118),
 C119(H119), C120(H120)
7.b Fitted hexagon refined as free rotating group:
 C23(C24,C19,C15B,C16B,C22B)
;
_olex2_submission_special_instructions 'No special instructions were received'

loop_
_space_group_symop_operation_xyz
'x, y, z'
'-x+1/2, -y, z'
'-x+1/2, y+1/2, -z+1/2'
'x, -y+1/2, -z+1/2'
'-x, -y, -z'
'x-1/2, y, -z'
'x-1/2, -y-1/2, z-1/2'
'-x, y-1/2, z-1/2'

loop_
_atom_site_label
_atom_site_type_symbol
_atom_site_fract_x
_atom_site_fract_y
_atom_site_fract_z
_atom_site_U_iso_or_equiv
_atom_site_adp_type
_atom_site_occupancy
_atom_site_site_symmetry_order
_atom_site_calc_flag
_atom_site_refinement_flags_posn
_atom_site_refinement_flags_adp
_atom_site_refinement_flags_occupancy
_atom_site_disorder_assembly
_atom_site_disorder_group
Se1 Se 0.27376(7) 0.54524(4) 0.61272(6) 0.0236(4) Uani 1 1 d . . . . .
Se2 Se 0.34378(7) 0.41459(4) 0.67138(6) 0.0216(4) Uani 1 1 d . . . . .
Se3 Se 0.16460(7) 0.41156(4) 0.82936(6) 0.0244(4) Uani 1 1 d . . . . .
Se4 Se 0.30776(8) 0.38693(4) 0.79572(7) 0.0257(4) Uani 1 1 d . . . . .
Se5 Se 0.17015(8) 0.38473(4) 0.67459(7) 0.0285(4) Uani 1 1 d . . . . .
Se6 Se 0.40786(8) 0.45488(4) 0.77420(7) 0.0288(4) Uani 1 1 d . . . . .
Se7 Se 0.27002(9) 0.45689(4) 0.89720(7) 0.0308(5) Uani 1 1 d D . . . .
Se8 Se 0.40922(8) 0.54299(4) 0.73569(7) 0.0299(4) Uani 1 1 d . . . . .
Cu1 Cu 0.20513(10) 0.45468(5) 0.79362(9) 0.0254(6) Uani 1 1 d . . . . .
Cu2 Cu 0.29371(10) 0.45328(5) 0.71376(8) 0.0236(5) Uani 1 1 d . . . . .
Cu3 Cu 0.250000 0.500000 0.65397(12) 0.0301(8) Uani 1 2 d S T P C .
Cu4 Cu 0.25753(11) 0.40414(5) 0.87337(9) 0.0278(6) Uani 1 1 d . . . . .
Cu5 Cu 0.39852(10) 0.40223(5) 0.75512(10) 0.0280(6) Uani 1 1 d . . . . .
Cu6 Cu 0.31846(11) 0.54341(6) 0.69417(9) 0.0303(6) Uani 1 1 d . . . . .
Cu7 Cu 0.250000 0.500000 0.75021(13) 0.0307(8) Uani 1 2 d S T P C .
Cu8 Cu 0.25521(10) 0.40182(5) 0.62487(9) 0.0261(6) Uani 1 1 d . . . . .
Cu9 Cu 0.250000 0.500000 0.84647(13) 0.0335(9) Uani 1 2 d S T P C .
Cu10 Cu 0.23921(11) 0.40096(6) 0.73323(9) 0.0323(6) Uani 1 1 d . . . . .
Cu11 Cu 0.35586(12) 0.49926(6) 0.75451(11) 0.0430(7) Uani 1 1 d . . . . .
Cu12 Cu 0.11006(11) 0.40227(6) 0.74769(10) 0.0382(7) Uani 1 1 d . . . . .
Cu13 Cu 0.32352(12) 0.46038(7) 0.82185(10) 0.0453(8) Uani 1 1 d . . . . .
P1 P 0.26155(19) 0.37891(9) 0.94731(16) 0.0266(10) Uani 1 1 d . . . . .
P2 P 0.47543(19) 0.37412(10) 0.74194(17) 0.0285(10) Uani 1 1 d . . . . .
P3 P 0.25769(19) 0.37849(10) 0.54812(16) 0.0288(10) Uani 1 1 d . . . . .
P4 P 0.0281(2) 0.37730(10) 0.75764(18) 0.0320(10) Uani 1 1 d . . . . .
C1 C 0.4694(7) 0.5302(3) 0.6872(6) 0.028(4) Uani 1 1 d D . . . .
C1B C 0.5196(12) 0.5449(11) 0.698(2) 0.054(5) Uani 0.40(2) 1 d D U . A 2
H1B H 0.519531 0.558962 0.724438 0.065 Uiso 0.40(2) 1 calc R . . A 2
C2 C 0.5079(13) 0.5514(7) 0.6725(14) 0.054(5) Uani 0.60(2) 1 d D U . A 1
H2 H 0.508732 0.570584 0.686410 0.065 Uiso 0.60(2) 1 calc R . . A 1
C2B C 0.5697(19) 0.5403(12) 0.6711(18) 0.054(4) Uani 0.40(2) 1 d D U . A 2
H2B H 0.604503 0.550012 0.677961 0.065 Uiso 0.40(2) 1 calc R . . A 2
C3 C 0.5451(15) 0.5416(7) 0.6352(12) 0.054(4) Uani 0.60(2) 1 d D U . A 1
H3 H 0.572542 0.554906 0.622238 0.065 Uiso 0.60(2) 1 calc R . . A 1
C3B C 0.561(2) 0.5194(12) 0.633(2) 0.054(4) Uani 0.40(2) 1 d D U . A 2
H3B H 0.593925 0.512291 0.615696 0.064 Uiso 0.40(2) 1 calc R . . A 2
C4 C 0.5445(16) 0.5134(6) 0.6158(14) 0.054(4) Uani 0.60(2) 1 d D U . A 1
H4 H 0.573311 0.507321 0.592574 0.064 Uiso 0.60(2) 1 calc R . . A 1
C4B C 0.5091(18) 0.5083(14) 0.619(2) 0.053(4) Uani 0.40(2) 1 d D U . A 2
H4B H 0.504366 0.496361 0.589909 0.064 Uiso 0.40(2) 1 calc R . . A 2
C5 C 0.5022(13) 0.4941(9) 0.6300(13) 0.053(4) Uani 0.60(2) 1 d D U . A 1
H5 H 0.499805 0.475347 0.614358 0.063 Uiso 0.60(2) 1 calc R . . A 1
C5B C 0.464(2) 0.5156(15) 0.651(2) 0.053(5) Uani 0.40(2) 1 d D U . A 2
H5B H 0.427460 0.508255 0.642974 0.063 Uiso 0.40(2) 1 calc R . . A 2
C6 C 0.4635(15) 0.5023(6) 0.6672(13) 0.052(5) Uani 0.60(2) 1 d D U . A 1
H6 H 0.434374 0.489496 0.678417 0.062 Uiso 0.60(2) 1 calc R . . A 1
C6B C 0.4673(16) 0.4909(6) 0.8473(12) 0.072(5) Uani 0.47(2) 1 d D U . B 2
H6B H 0.445378 0.506832 0.834787 0.086 Uiso 0.47(2) 1 calc R . . B 2
C7 C 0.4608(10) 0.4624(4) 0.8275(8) 0.073(5) Uani 1 1 d D U . . .
C7B C 0.5080(17) 0.4947(9) 0.8864(13) 0.073(5) Uani 0.47(2) 1 d D U . B 2
H7B H 0.512822 0.513905 0.899812 0.087 Uiso 0.47(2) 1 calc R . . B 2
C8 C 0.4947(16) 0.4877(7) 0.8219(17) 0.072(5) Uani 0.53(2) 1 d D U . B 1
H8 H 0.480396 0.502201 0.799068 0.087 Uiso 0.53(2) 1 calc R . . B 1
C8B C 0.5421(17) 0.4723(5) 0.9073(14) 0.074(5) Uani 0.47(2) 1 d D U . B 2
H8B H 0.568239 0.475954 0.934340 0.089 Uiso 0.47(2) 1 calc R . . B 2
C9 C 0.5469(17) 0.4944(8) 0.8456(16) 0.073(5) Uani 0.53(2) 1 d D U . B 1
H9 H 0.566579 0.512498 0.842499 0.087 Uiso 0.53(2) 1 calc R . . B 1
C9B C 0.3303(9) 0.4634(8) 0.9437(8) 0.036(4) Uani 0.579(15) 1 d D U . C 2
C10 C 0.5656(17) 0.4702(6) 0.8748(16) 0.074(5) Uani 0.53(2) 1 d D U . B 1
H10 H 0.602816 0.471445 0.888679 0.089 Uiso 0.53(2) 1 calc R . . B 1
C10B C 0.3873(8) 0.4672(7) 0.9339(11) 0.037(4) Uani 0.579(15) 1 d D U . C 2
H10B H 0.397128 0.467874 0.898464 0.044 Uiso 0.579(15) 1 calc R . . C 2
C11 C 0.5353(10) 0.4442(5) 0.8858(8) 0.075(5) Uani 1 1 d D U . . .
H11 H 0.542126 0.431768 0.914513 0.090 Uiso 0.53(2) 1 calc R . . B 1
H11A H 0.558812 0.428492 0.896863 0.090 Uiso 0.47(2) 1 calc R . . B 2
C11B C 0.4321(12) 0.4700(7) 0.9674(8) 0.037(4) Uani 0.579(15) 1 d D U . C 2
H11B H 0.470146 0.469146 0.955411 0.045 Uiso 0.579(15) 1 calc R . . C 2
C12 C 0.4936(8) 0.4394(4) 0.8481(6) 0.061(5) Uani 1 1 d D U . . .
H12 H 0.487380 0.420076 0.836016 0.073 Uiso 1 1 calc R . . . .
C12B C 0.4205(11) 0.4742(7) 1.0189(9) 0.035(4) Uani 0.579(15) 1 d D U . C 2
H12B H 0.448351 0.481159 1.042427 0.042 Uiso 0.579(15) 1 calc R . . C 2
C13 C 0.3104(12) 0.4689(10) 0.9558(10) 0.035(4) Uani 0.421(15) 1 d D U . C 1
C13B C 0.3661(9) 0.4677(7) 1.0340(11) 0.035(3) Uani 0.579(15) 1 d D U . C 2
H13B H 0.356840 0.465560 1.069366 0.042 Uiso 0.579(15) 1 calc R . . C 2
C14 C 0.3665(12) 0.4613(9) 0.9592(10) 0.035(3) Uani 0.421(15) 1 d D U . C 1
H14 H 0.383881 0.449940 0.932919 0.042 Uiso 0.421(15) 1 calc R . . C 1
C14B C 0.3253(12) 0.4645(7) 0.9966(8) 0.035(3) Uani 0.579(15) 1 d D U . C 2
H14B H 0.287586 0.462669 1.009149 0.042 Uiso 0.579(15) 1 calc R . . C 2
C15 C 0.3973(10) 0.4703(9) 1.0014(11) 0.036(3) Uani 0.421(15) 1 d D U . C 1
H15 H 0.437578 0.469675 1.000648 0.043 Uiso 0.421(15) 1 calc R . . C 1
C16 C 0.3694(11) 0.4801(10) 1.0446(9) 0.034(4) Uani 0.421(15) 1 d D U . C 1
H16 H 0.389354 0.482475 1.076142 0.041 Uiso 0.421(15) 1 calc R . . C 1
C17 C 0.3124(11) 0.4864(9) 1.0418(9) 0.034(4) Uani 0.421(15) 1 d D U . C 1
H17 H 0.293842 0.495472 1.070085 0.040 Uiso 0.421(15) 1 calc R . . C 1
C18 C 0.2823(10) 0.4797(9) 0.9980(10) 0.035(4) Uani 0.421(15) 1 d D U . C 1
H18 H 0.242340 0.482414 0.997074 0.042 Uiso 0.421(15) 1 calc R . . C 1
C20 C 0.1645(17) 0.3459(12) 0.977(3) 0.087(7) Uani 0.43(6) 1 d D U . D 1
H20 H 0.149776 0.363539 0.990740 0.104 Uiso 0.43(6) 1 calc R . . D 1
C21 C 0.132(3) 0.3206(11) 0.979(3) 0.087(6) Uani 0.43(6) 1 d D U . D 1
H21 H 0.103327 0.319311 1.004439 0.104 Uiso 0.43(6) 1 calc R . . D 1
C22 C 0.1382(18) 0.2970(12) 0.945(3) 0.087(6) Uani 0.43(6) 1 d D U . D 1
H22 H 0.110836 0.282110 0.939690 0.104 Uiso 0.43(6) 1 calc R . . D 1
C23 C 0.1909(10) 0.2987(3) 0.9217(8) 0.087(6) Uani 1 1 d D U . . .
H23A H 0.193637 0.283937 0.896009 0.105 Uiso 0.57(6) 1 calc R . . D 2
H23 H 0.206573 0.281183 0.907885 0.105 Uiso 0.43(6) 1 calc R . . D 1
C24 C 0.2221(9) 0.3243(4) 0.9171(6) 0.088(6) Uani 1 1 d DG U . D .
H24 H 0.246175 0.327171 0.888155 0.105 Uiso 1 1 calc R . . . .
C19 C 0.2181(7) 0.3459(3) 0.9547(6) 0.039(5) Uani 1 1 d DG . . D .
C15B C 0.1829(15) 0.3417(5) 0.9969(10) 0.087(7) Uani 0.57(6) 1 d DG U . D 2
H15B H 0.180212 0.356442 1.022658 0.104 Uiso 0.57(6) 1 calc R . . D 2
C16B C 0.152(2) 0.3160(7) 1.0016(14) 0.087(6) Uani 0.57(6) 1 d DG U . D 2
H16B H 0.127673 0.313209 1.030513 0.104 Uiso 0.57(6) 1 calc R . . D 2
C22B C 0.1557(16) 0.2945(5) 0.9640(12) 0.087(6) Uani 0.57(6) 1 d DG U . D 2
H22B H 0.134385 0.276956 0.967189 0.104 Uiso 0.57(6) 1 calc R . . D 2
C25 C 0.3058(7) 0.3443(4) 0.8042(7) 0.029(4) Uani 1 1 d . . . . .
C26 C 0.2665(9) 0.3272(4) 0.7892(7) 0.039(5) Uani 1 1 d . . . . .
H26 H 0.234009 0.335568 0.773500 0.047 Uiso 1 1 calc R . . . .
C27 C 0.2682(10) 0.2975(4) 0.7944(9) 0.048(6) Uani 1 1 d . . . . .
H27 H 0.239435 0.285916 0.778919 0.058 Uiso 1 1 calc R . . . .
C28 C 0.3082(10) 0.2851(5) 0.8199(10) 0.056(6) Uani 1 1 d . . . . .
H28 H 0.307420 0.264601 0.826097 0.067 Uiso 1 1 calc R . . . .
C29 C 0.3552(10) 0.3032(5) 0.8392(8) 0.053(6) Uani 1 1 d . . . . .
H29 H 0.386155 0.294168 0.856265 0.064 Uiso 1 1 calc R . . . .
C30 C 0.3548(6) 0.3335(4) 0.8328(6) 0.025(4) Uani 1 1 d . . . . .
H30 H 0.383699 0.345988 0.845811 0.030 Uiso 1 1 calc R . . . .
C31 C 0.2433(8) 0.3997(4) 1.0029(6) 0.036(5) Uani 1 1 d . . . . .
C32 C 0.1979(7) 0.4185(4) 1.0048(7) 0.027(4) Uani 1 1 d . . . . .
H32 H 0.176461 0.420833 0.974068 0.033 Uiso 1 1 calc R . . . .
C33 C 0.1813(8) 0.4337(4) 1.0450(7) 0.040(5) Uani 1 1 d . . . . .
H33 H 0.149317 0.446236 1.042783 0.048 Uiso 1 1 calc R . . . .
C34 C 0.2121(11) 0.4310(5) 1.0925(8) 0.060(7) Uani 1 1 d . . . . .
H34 H 0.201762 0.441931 1.122117 0.072 Uiso 1 1 calc R . . . .
C35 C 0.2579(11) 0.4116(6) 1.0935(8) 0.063(7) Uani 1 1 d . . . . .
H35 H 0.279175 0.409052 1.124181 0.076 Uiso 1 1 calc R . . . .
C36 C 0.2716(9) 0.3968(5) 1.0516(8) 0.048(5) Uani 1 1 d . . . . .
H36 H 0.302276 0.383391 1.053870 0.057 Uiso 1 1 calc R . . . .
C37 C 0.3326(7) 0.3649(4) 0.9603(6) 0.030(3) Uani 1 1 d . U . . .
C38 C 0.3788(8) 0.3820(5) 0.9454(8) 0.044(4) Uani 1 1 d . U . . .
H38 H 0.371645 0.400480 0.929838 0.053 Uiso 1 1 calc R . . . .
C39 C 0.4357(8) 0.3732(5) 0.9524(8) 0.042(4) Uani 1 1 d . U . . .
H39 H 0.466828 0.384553 0.940557 0.050 Uiso 1 1 calc R . . . .
C40 C 0.4424(9) 0.3479(5) 0.9766(8) 0.045(4) Uani 1 1 d . U . . .
H40 H 0.480155 0.341654 0.983064 0.054 Uiso 1 1 calc R . . . .
C41 C 0.3989(9) 0.3298(5) 0.9933(9) 0.056(6) Uani 1 1 d . U . . .
H41 H 0.406896 0.311760 1.009848 0.067 Uiso 1 1 calc R . . . .
C42 C 0.3429(9) 0.3389(5) 0.9850(8) 0.049(5) Uani 1 1 d . U . . .
H42 H 0.312227 0.327121 0.996542 0.058 Uiso 1 1 calc R . . . .
C43 C 0.5302(8) 0.3707(4) 0.7917(7) 0.033(3) Uani 1 1 d . U . . .
C44 C 0.5854(9) 0.3845(5) 0.7824(9) 0.056(6) Uani 1 1 d . U . . .
H44 H 0.594393 0.393917 0.750847 0.068 Uiso 1 1 calc R . . . .
C45 C 0.6239(10) 0.3827(7) 0.8232(9) 0.071(7) Uani 1 1 d . U . . .
H45 H 0.659943 0.391683 0.819056 0.085 Uiso 1 1 calc R . . . .
C46 C 0.6124(9) 0.3682(5) 0.8707(8) 0.048(4) Uani 1 1 d . U . . .
H46 H 0.640246 0.366697 0.896964 0.058 Uiso 1 1 calc R . . . .
C47 C 0.5617(9) 0.3571(5) 0.8763(8) 0.052(5) Uani 1 1 d . U . . .
H47 H 0.553602 0.346707 0.907092 0.062 Uiso 1 1 calc R . . . .
C48 C 0.5199(9) 0.3596(5) 0.8404(8) 0.045(4) Uani 1 1 d . U . . .
H48 H 0.482495 0.353577 0.848997 0.055 Uiso 1 1 calc R . . . .
C49 C 0.5153(8) 0.3849(5) 0.6879(8) 0.044(5) Uani 1 1 d . . . . .
C50 C 0.5291(10) 0.4131(4) 0.6777(8) 0.047(6) Uani 1 1 d . . . . .
H50 H 0.515000 0.427922 0.699857 0.057 Uiso 1 1 calc R . . . .
C51 C 0.5619(9) 0.4211(5) 0.6375(9) 0.052(6) Uani 1 1 d . . . . .
H51 H 0.571010 0.441260 0.633871 0.062 Uiso 1 1 calc R . . . .
C52 C 0.5821(8) 0.4027(5) 0.6032(8) 0.047(5) Uani 1 1 d . . . . .
H52 H 0.605456 0.409469 0.575864 0.057 Uiso 1 1 calc R . . . .
C53 C 0.5684(11) 0.3725(5) 0.6075(8) 0.063(8) Uani 1 1 d . . . . .
H53 H 0.583522 0.358510 0.584256 0.076 Uiso 1 1 calc R . . . .
C54 C 0.5303(8) 0.3639(4) 0.6488(7) 0.038(5) Uani 1 1 d . . . . .
H54 H 0.515432 0.344538 0.649944 0.046 Uiso 1 1 calc R . . . .
C55 C 0.4583(9) 0.3359(4) 0.7309(7) 0.042(5) Uani 1 1 d . . . . .
C56 C 0.4062(11) 0.3289(5) 0.7132(8) 0.052(6) Uani 1 1 d . . . . .
H56 H 0.379027 0.344030 0.709216 0.063 Uiso 1 1 calc R . . . .
C57 C 0.3904(10) 0.3000(5) 0.7003(8) 0.050(6) Uani 1 1 d . . . . .
H57 H 0.353132 0.295611 0.688694 0.060 Uiso 1 1 calc R . . . .
C58 C 0.4314(12) 0.2783(5) 0.7053(10) 0.066(7) Uani 1 1 d . . . . .
H58 H 0.421760 0.258361 0.699410 0.080 Uiso 1 1 calc R . . . .
C59 C 0.4850(11) 0.2856(5) 0.7184(8) 0.051(6) Uani 1 1 d . . . . .
H59 H 0.514071 0.271230 0.715990 0.062 Uiso 1 1 calc R . . . .
C60 C 0.4994(9) 0.3146(4) 0.7359(8) 0.046(5) Uani 1 1 d . . . . .
H60 H 0.535471 0.318861 0.750346 0.056 Uiso 1 1 calc R . . . .
C61 C 0.3845(7) 0.4316(4) 0.6128(7) 0.031(4) Uani 1 1 d . . . . .
C62 C 0.3783(7) 0.4590(3) 0.5962(6) 0.022(4) Uani 1 1 d . . . . .
H62 H 0.355195 0.472056 0.615523 0.027 Uiso 1 1 calc R . . . .
C63 C 0.4037(7) 0.4691(4) 0.5529(7) 0.034(4) Uani 1 1 d . . . . .
H63 H 0.399054 0.488952 0.542899 0.040 Uiso 1 1 calc R . . . .
C64 C 0.4361(8) 0.4506(4) 0.5236(7) 0.040(5) Uani 1 1 d . . . . .
H64 H 0.453515 0.457652 0.493038 0.048 Uiso 1 1 calc R . . . .
C65 C 0.4439(8) 0.4208(4) 0.5387(7) 0.038(5) Uani 1 1 d . . . . .
H65 H 0.464635 0.407451 0.517967 0.046 Uiso 1 1 calc R . . . .
C66 C 0.4196(7) 0.4122(4) 0.5852(7) 0.032(4) Uani 1 1 d . . . . .
H66 H 0.426710 0.393124 0.598391 0.038 Uiso 1 1 calc R . . . .
C67 C 0.3159(8) 0.3531(4) 0.5351(7) 0.039(4) Uani 1 1 d . U . . .
C68 C 0.3283(10) 0.3434(5) 0.4858(8) 0.057(5) Uani 1 1 d . U . . .
H68 H 0.304723 0.348820 0.457667 0.068 Uiso 1 1 calc R . . . .
C69 C 0.3739(11) 0.3264(6) 0.4781(10) 0.074(8) Uani 1 1 d . U . . .
H69 H 0.381358 0.319575 0.444201 0.089 Uiso 1 1 calc R . . . .
C70 C 0.4109(10) 0.3181(5) 0.5172(8) 0.051(5) Uani 1 1 d . U . . .
H70 H 0.443199 0.306232 0.510934 0.062 Uiso 1 1 calc R . . . .
C71 C 0.3976(10) 0.3282(4) 0.5654(8) 0.049(4) Uani 1 1 d . U . . .
H71 H 0.421224 0.322991 0.593514 0.059 Uiso 1 1 calc R . . . .
C72 C 0.3512(9) 0.3457(4) 0.5743(8) 0.040(4) Uani 1 1 d . U . . .
H72 H 0.343839 0.352658 0.608068 0.048 Uiso 1 1 calc R . . . .
C73 C 0.2602(8) 0.4017(4) 0.4893(6) 0.031(4) Uani 1 1 d . . . . .
C74 C 0.3016(8) 0.4251(4) 0.4938(8) 0.040(5) Uani 1 1 d . . . . .
H74 H 0.322993 0.428097 0.524300 0.048 Uiso 1 1 calc R . . . .
C75 C 0.3079(8) 0.4430(4) 0.4504(8) 0.042(5) Uani 1 1 d . . . . .
H75 H 0.332929 0.459326 0.451863 0.050 Uiso 1 1 calc R . . . .
C76 C 0.2784(9) 0.4375(6) 0.4057(7) 0.052(6) Uani 1 1 d . . . . .
H76 H 0.285363 0.449473 0.376499 0.063 Uiso 1 1 calc R . . . .
C77 C 0.2391(12) 0.4151(6) 0.4015(8) 0.068(7) Uani 1 1 d . . . . .
H77 H 0.219540 0.411558 0.370155 0.082 Uiso 1 1 calc R . . . .
C78 C 0.2290(10) 0.3974(6) 0.4461(7) 0.062(7) Uani 1 1 d . . . . .
H78 H 0.200491 0.382695 0.445462 0.074 Uiso 1 1 calc R . . . .
C79 C 0.1947(8) 0.3572(4) 0.5354(6) 0.032(3) Uani 1 1 d . U . . .
C80 C 0.1400(9) 0.3728(5) 0.5393(8) 0.049(4) Uani 1 1 d . U . . .
H80 H 0.139038 0.392951 0.548453 0.059 Uiso 1 1 calc R . . . .
C81 C 0.0920(9) 0.3584(5) 0.5299(7) 0.046(4) Uani 1 1 d . U . . .
H81 H 0.057412 0.369018 0.528414 0.055 Uiso 1 1 calc R . . . .
C82 C 0.0907(10) 0.3291(5) 0.5223(9) 0.059(5) Uani 1 1 d . U . . .
H82 H 0.055284 0.319539 0.518146 0.070 Uiso 1 1 calc R . . . .
C83 C 0.1399(10) 0.3131(6) 0.5205(11) 0.072(7) Uani 1 1 d . U . . .
H83 H 0.139445 0.292620 0.514327 0.087 Uiso 1 1 calc R . . . .
C84 C 0.1908(9) 0.3284(5) 0.5281(8) 0.047(4) Uani 1 1 d . U . . .
H84 H 0.224997 0.317352 0.528060 0.057 Uiso 1 1 calc R . . . .
C85 C -0.0235(7) 0.3794(4) 0.7043(7) 0.040(3) Uani 1 1 d D U . . .
C86 C -0.0818(7) 0.3796(5) 0.7112(9) 0.061(4) Uani 1 1 d D U . . .
H86 H -0.095004 0.378961 0.745762 0.073 Uiso 1 1 calc R . . . .
C87 C -0.1229(10) 0.3807(6) 0.6731(7) 0.068(4) Uani 1 1 d D U . . .
H87 H -0.162614 0.380291 0.679440 0.082 Uiso 1 1 calc R . . . .
C88 C -0.0989(9) 0.3824(6) 0.6246(9) 0.076(4) Uani 1 1 d D U . . .
H88 H -0.123920 0.383655 0.596012 0.091 Uiso 1 1 calc R . . . .
C89 C -0.0409(8) 0.3825(7) 0.6142(9) 0.079(4) Uani 1 1 d D U . . .
H89 H -0.027895 0.383711 0.579719 0.095 Uiso 1 1 calc R . . . .
C90 C -0.0021(11) 0.3807(7) 0.6545(6) 0.076(5) Uani 1 1 d D U . . .
H90 H 0.037566 0.380359 0.648131 0.092 Uiso 1 1 calc R . . . .
C91 C -0.0150(7) 0.3873(4) 0.8159(7) 0.042(4) Uani 1 1 d D U . . .
C92 C -0.0204(10) 0.4168(4) 0.8255(9) 0.066(6) Uani 1 1 d D U . . .
H92 H -0.001492 0.430674 0.804321 0.079 Uiso 1 1 calc R . . . .
C93 C -0.0534(11) 0.4261(6) 0.8659(9) 0.081(8) Uani 1 1 d D U . . .
H93 H -0.054557 0.446323 0.874099 0.097 Uiso 1 1 calc R . . . .
C94 C -0.0846(11) 0.4068(5) 0.8949(11) 0.081(7) Uani 1 1 d D U . . .
H94 H -0.110868 0.413215 0.920203 0.097 Uiso 1 1 calc R . . . .
C95 C -0.0757(12) 0.3776(5) 0.8852(10) 0.083(8) Uani 1 1 d D U . . .
H95 H -0.089668 0.363739 0.909230 0.100 Uiso 1 1 calc R . . . .
C96 C -0.0477(8) 0.3675(5) 0.8424(7) 0.056(5) Uani 1 1 d D U . . .
H96 H -0.050781 0.347698 0.831595 0.067 Uiso 1 1 calc R . . . .
C97 C 0.0388(8) 0.3386(4) 0.7691(7) 0.040(4) Uani 1 1 d . U . . .
C98 C 0.0912(9) 0.3304(5) 0.7930(8) 0.049(4) Uani 1 1 d . U . . .
H98 H 0.119338 0.344719 0.800294 0.059 Uiso 1 1 calc R . . . .
C99 C 0.0998(12) 0.3020(5) 0.8050(12) 0.081(8) Uani 1 1 d . U . . .
H99 H 0.132540 0.296711 0.824125 0.097 Uiso 1 1 calc R . . . .
C100 C 0.0616(12) 0.2803(6) 0.7900(12) 0.079(7) Uani 1 1 d . U . . .
H100 H 0.068152 0.260566 0.799866 0.095 Uiso 1 1 calc R . . . .
C101 C 0.0152(11) 0.2872(5) 0.7614(10) 0.065(6) Uani 1 1 d . U . . .
H101 H -0.007127 0.271943 0.746981 0.078 Uiso 1 1 calc R . . . .
C102 C 0.0004(11) 0.3157(5) 0.7533(11) 0.069(6) Uani 1 1 d . U . . .
H102 H -0.034756 0.320362 0.737482 0.082 Uiso 1 1 calc R . . . .
C103 C 0.1122(8) 0.4203(4) 0.8871(7) 0.032(4) Uani 1 1 d . . . . .
C104 C 0.1045(7) 0.4466(5) 0.9051(7) 0.040(5) Uani 1 1 d . . . . .
H104 H 0.120986 0.463185 0.888951 0.048 Uiso 1 1 calc R . . . .
C105 C 0.0708(10) 0.4495(5) 0.9494(9) 0.054(6) Uani 1 1 d . . . . .
H105 H 0.066767 0.468431 0.964007 0.065 Uiso 1 1 calc R . . . .
C106 C 0.0448(10) 0.4277(6) 0.9717(9) 0.056(6) Uani 1 1 d . . . . .
H106 H 0.019298 0.430719 0.999480 0.067 Uiso 1 1 calc R . . . .
C107 C 0.0561(9) 0.3995(6) 0.9527(10) 0.062(7) Uani 1 1 d . . . . .
H107 H 0.041488 0.383038 0.970590 0.075 Uiso 1 1 calc R . . . .
C108 C 0.0868(8) 0.3951(5) 0.9102(8) 0.046(5) Uani 1 1 d . . . . .
H108 H 0.091582 0.376131 0.896045 0.056 Uiso 1 1 calc R . . . .
C109 C 0.1746(6) 0.3424(4) 0.6698(6) 0.023(4) Uani 1 1 d . . . . .
C110 C 0.1213(8) 0.3268(5) 0.6629(8) 0.046(5) Uani 1 1 d . . . . .
H110 H 0.085885 0.336757 0.662524 0.055 Uiso 1 1 calc R . . . .
C111 C 0.1248(10) 0.2969(4) 0.6568(9) 0.051(6) Uani 1 1 d . . . . .
H111 H 0.091156 0.285688 0.652557 0.062 Uiso 1 1 calc R . . . .
C112 C 0.1742(11) 0.2837(5) 0.6570(10) 0.062(7) Uani 1 1 d . . . . .
H112 H 0.174002 0.262922 0.655860 0.075 Uiso 1 1 calc R . . . .
C113 C 0.2278(12) 0.2977(6) 0.6586(11) 0.070(7) Uani 1 1 d . . . . .
H113 H 0.262585 0.287390 0.654759 0.084 Uiso 1 1 calc R . . . .
C114 C 0.2248(10) 0.3280(4) 0.6663(8) 0.047(5) Uani 1 1 d . . . . .
H114 H 0.259086 0.338844 0.669235 0.057 Uiso 1 1 calc R . . . .
C115 C 0.3337(8) 0.5417(4) 0.5617(7) 0.033(4) Uani 1 1 d . . . . .
C116 C 0.3877(7) 0.5510(3) 0.5738(7) 0.029(4) Uani 1 1 d . . . . .
H116 H 0.396235 0.557654 0.607489 0.035 Uiso 1 1 calc R . . . .
C117 C 0.4294(10) 0.5505(5) 0.5362(8) 0.054(6) Uani 1 1 d . . . . .
H117 H 0.467072 0.555936 0.544940 0.065 Uiso 1 1 calc R . . . .
C118 C 0.4176(9) 0.5424(4) 0.4877(7) 0.039(5) Uani 1 1 d . . . . .
H118 H 0.445793 0.543485 0.461576 0.047 Uiso 1 1 calc R . . . .
C119 C 0.3630(9) 0.5325(4) 0.4765(7) 0.043(5) Uani 1 1 d . . . . .
H119 H 0.354741 0.525391 0.442995 0.051 Uiso 1 1 calc R . . . .
C120 C 0.3198(9) 0.5329(4) 0.5143(6) 0.037(5) Uani 1 1 d . . . . .
H120 H 0.282211 0.527030 0.506195 0.044 Uiso 1 1 calc R . . . .

loop_
_atom_site_aniso_label
_atom_site_aniso_U_11
_atom_site_aniso_U_22
_atom_site_aniso_U_33
_atom_site_aniso_U_23
_atom_site_aniso_U_13
_atom_site_aniso_U_12
Se1 0.0268(9) 0.0271(9) 0.0168(8) 0.0024(7) 0.0013(7) 0.0032(7)
Se2 0.0236(9) 0.0236(9) 0.0177(8) 0.0012(7) 0.0005(7) -0.0020(7)
Se3 0.0245(9) 0.0309(10) 0.0179(9) -0.0014(7) 0.0022(7) -0.0009(8)
Se4 0.0293(9) 0.0247(9) 0.0232(9) 0.0025(7) 0.0050(8) 0.0016(8)
Se5 0.0312(10) 0.0276(10) 0.0266(10) 0.0003(8) 0.0018(8) -0.0014(8)
Se6 0.0357(10) 0.0276(10) 0.0232(9) -0.0049(8) -0.0101(8) 0.0105(8)
Se7 0.0499(12) 0.0245(9) 0.0179(9) 0.0028(7) -0.0068(8) 0.0035(9)
Se8 0.0256(9) 0.0359(11) 0.0281(10) -0.0026(8) 0.0011(8) 0.0072(8)
Cu1 0.0318(13) 0.0263(13) 0.0180(12) -0.0002(10) 0.0013(10) 0.0069(11)
Cu2 0.0296(13) 0.0230(12) 0.0182(12) 0.0020(10) -0.0031(10) -0.0002(10)
Cu3 0.047(2) 0.0283(19) 0.0148(17) 0.000 0.000 -0.0006(17)
Cu4 0.0310(14) 0.0302(14) 0.0221(12) 0.0028(10) 0.0018(11) 0.0056(11)
Cu5 0.0231(12) 0.0291(13) 0.0319(14) 0.0030(11) 0.0000(11) 0.0033(10)
Cu6 0.0298(14) 0.0440(15) 0.0171(12) 0.0014(11) -0.0016(10) 0.0088(12)
Cu7 0.051(2) 0.0234(18) 0.0179(17) 0.000 0.000 -0.0009(17)
Cu8 0.0288(13) 0.0311(13) 0.0184(12) -0.0025(10) 0.0011(10) -0.0008(11)
Cu9 0.050(2) 0.0282(19) 0.0221(18) 0.000 0.000 0.0118(17)
Cu10 0.0363(15) 0.0332(14) 0.0275(14) 0.0001(11) 0.0031(11) 0.0005(12)
Cu11 0.0520(17) 0.0238(13) 0.0533(17) -0.0021(13) -0.0332(15) 0.0128(13)
Cu12 0.0374(15) 0.0519(17) 0.0253(14) -0.0098(12) 0.0037(12) -0.0027(13)
Cu13 0.0357(16) 0.072(2) 0.0280(15) -0.0116(14) -0.0010(12) 0.0135(15)
P1 0.029(2) 0.027(2) 0.024(2) 0.0045(18) 0.0021(19) 0.0017(19)
P2 0.028(2) 0.028(2) 0.029(2) 0.0034(19) -0.002(2) 0.0044(19)
P3 0.031(2) 0.036(3) 0.020(2) -0.0034(19) 0.0033(19) 0.000(2)
P4 0.033(2) 0.031(2) 0.032(3) -0.003(2) 0.001(2) -0.002(2)
C1 0.031(10) 0.037(10) 0.016(9) -0.004(7) -0.007(7) 0.022(8)
C1B 0.054(10) 0.066(12) 0.041(11) 0.004(9) 0.005(8) 0.009(9)
C2 0.055(10) 0.067(11) 0.040(10) 0.004(9) 0.004(8) 0.010(9)
C2B 0.053(9) 0.069(11) 0.040(10) 0.003(8) 0.004(7) 0.009(9)
C3 0.053(9) 0.068(10) 0.040(10) 0.003(8) 0.003(7) 0.009(9)
C3B 0.052(9) 0.069(11) 0.040(10) 0.003(8) 0.003(7) 0.009(9)
C4 0.052(9) 0.069(10) 0.040(10) 0.002(8) 0.003(7) 0.009(9)
C4B 0.052(9) 0.069(11) 0.039(10) 0.004(8) 0.003(7) 0.009(9)
C5 0.052(9) 0.068(11) 0.038(10) 0.003(8) 0.001(7) 0.010(9)
C5B 0.051(9) 0.070(12) 0.037(11) 0.003(9) 0.001(8) 0.009(9)
C6 0.051(9) 0.068(12) 0.037(10) 0.003(9) 0.001(8) 0.009(9)
C6B 0.113(12) 0.046(6) 0.056(10) -0.016(7) -0.047(8) 0.038(7)
C7 0.113(11) 0.045(7) 0.060(10) -0.016(6) -0.047(9) 0.037(7)
C7B 0.113(12) 0.049(7) 0.056(9) -0.016(7) -0.047(8) 0.037(7)
C8 0.113(11) 0.047(7) 0.056(10) -0.013(7) -0.048(8) 0.036(7)
C8B 0.116(12) 0.051(7) 0.056(9) -0.016(6) -0.048(8) 0.039(7)
C9 0.113(11) 0.049(7) 0.056(9) -0.015(7) -0.048(8) 0.037(7)
C9B 0.043(8) 0.035(7) 0.031(7) 0.001(7) -0.008(6) -0.005(7)
C10 0.115(11) 0.051(7) 0.056(9) -0.014(7) -0.048(8) 0.038(7)
C10B 0.042(8) 0.038(7) 0.030(7) -0.003(7) -0.009(6) -0.003(7)
C11 0.119(11) 0.050(6) 0.056(8) -0.015(6) -0.047(8) 0.039(7)
C11B 0.040(8) 0.040(8) 0.031(8) -0.002(7) -0.010(6) -0.007(7)
C12 0.100(12) 0.047(6) 0.035(9) -0.015(6) -0.027(9) 0.040(7)
C12B 0.039(8) 0.038(8) 0.028(8) -0.002(7) -0.010(6) -0.006(7)
C13 0.041(8) 0.035(8) 0.028(7) -0.002(7) -0.008(7) -0.004(7)
C13B 0.039(7) 0.038(7) 0.027(7) -0.001(6) -0.009(6) -0.006(7)
C14 0.041(8) 0.036(7) 0.028(7) 0.000(6) -0.009(6) -0.006(7)
C14B 0.040(7) 0.036(7) 0.028(7) -0.001(6) -0.011(6) -0.006(6)
C15 0.040(8) 0.037(7) 0.029(7) -0.002(6) -0.009(6) -0.006(7)
C16 0.039(8) 0.036(8) 0.027(7) -0.002(7) -0.011(6) -0.008(7)
C17 0.039(8) 0.037(8) 0.025(8) -0.002(7) -0.011(7) -0.006(7)
C18 0.040(8) 0.035(8) 0.028(8) -0.002(7) -0.010(7) -0.005(7)
C20 0.125(15) 0.059(9) 0.076(14) 0.007(10) 0.023(12) -0.043(10)
C21 0.126(15) 0.059(9) 0.076(13) 0.008(9) 0.022(11) -0.043(10)
C22 0.126(14) 0.059(9) 0.076(12) 0.008(9) 0.022(10) -0.044(10)
C23 0.125(14) 0.064(9) 0.073(11) 0.004(8) 0.020(10) -0.047(9)
C24 0.128(15) 0.067(9) 0.069(12) 0.007(9) 0.017(11) -0.050(10)
C19 0.048(12) 0.028(10) 0.040(11) 0.009(8) -0.010(9) 0.008(9)
C15B 0.125(15) 0.058(9) 0.077(13) 0.007(10) 0.027(12) -0.044(10)
C16B 0.126(15) 0.059(9) 0.076(12) 0.008(9) 0.025(11) -0.045(10)
C22B 0.126(15) 0.060(9) 0.075(12) 0.007(9) 0.022(10) -0.044(10)
C25 0.024(9) 0.031(10) 0.033(10) 0.007(8) -0.012(8) 0.016(8)
C26 0.051(12) 0.032(11) 0.033(10) 0.007(8) 0.019(9) -0.021(10)
C27 0.053(13) 0.022(10) 0.070(15) -0.009(10) 0.029(12) -0.014(10)
C28 0.059(15) 0.026(11) 0.082(17) -0.001(11) 0.002(13) -0.003(11)
C29 0.063(15) 0.056(14) 0.041(12) 0.022(10) -0.002(11) 0.028(12)
C30 0.004(7) 0.051(11) 0.019(8) -0.002(8) 0.001(6) 0.003(7)
C31 0.039(11) 0.055(12) 0.015(8) -0.003(8) 0.014(8) -0.013(10)
C32 0.031(10) 0.029(9) 0.023(9) 0.002(8) -0.003(8) 0.011(8)
C33 0.036(11) 0.047(12) 0.037(11) 0.004(9) 0.004(9) 0.000(9)
C34 0.077(17) 0.066(15) 0.038(13) -0.015(11) 0.018(12) 0.014(13)
C35 0.064(16) 0.093(19) 0.033(12) 0.008(12) -0.007(11) 0.025(14)
C36 0.041(12) 0.066(15) 0.037(12) -0.014(10) -0.008(10) 0.016(11)
C37 0.030(5) 0.035(7) 0.024(8) -0.002(5) 0.000(6) 0.007(5)
C38 0.033(5) 0.049(8) 0.050(11) 0.009(7) -0.002(6) 0.000(5)
C39 0.033(5) 0.051(8) 0.041(10) 0.002(7) -0.002(6) 0.002(5)
C40 0.040(5) 0.055(8) 0.040(10) 0.005(7) -0.003(7) 0.005(5)
C41 0.038(5) 0.060(9) 0.071(14) 0.027(9) -0.003(6) 0.011(5)
C42 0.037(5) 0.048(7) 0.061(12) 0.019(8) -0.002(7) 0.009(5)
C43 0.036(6) 0.023(8) 0.041(6) -0.001(6) 0.002(5) 0.009(6)
C44 0.045(7) 0.078(14) 0.046(8) 0.013(8) -0.007(5) -0.016(8)
C45 0.049(8) 0.112(18) 0.052(8) 0.022(9) -0.011(6) -0.019(10)
C46 0.035(6) 0.066(12) 0.043(7) 0.003(7) 0.000(5) 0.009(7)
C47 0.037(6) 0.074(13) 0.044(7) 0.007(8) -0.001(5) 0.006(7)
C48 0.038(6) 0.053(11) 0.045(7) 0.010(6) -0.002(5) -0.001(7)
C49 0.024(10) 0.067(15) 0.040(12) 0.001(10) -0.004(9) 0.005(10)
C50 0.076(15) 0.020(10) 0.045(12) 0.016(9) -0.029(12) -0.013(10)
C51 0.043(12) 0.046(13) 0.066(16) -0.005(12) -0.005(12) 0.000(10)
C52 0.027(10) 0.070(16) 0.044(12) 0.016(11) 0.010(9) 0.011(10)
C53 0.10(2) 0.056(15) 0.033(12) 0.007(10) 0.039(13) 0.039(14)
C54 0.035(11) 0.040(11) 0.039(11) 0.016(9) 0.000(9) 0.009(9)
C55 0.057(14) 0.040(12) 0.030(11) 0.007(9) 0.005(10) -0.001(10)
C56 0.078(17) 0.046(13) 0.033(11) -0.003(10) -0.003(11) 0.013(12)
C57 0.053(13) 0.055(14) 0.042(12) -0.012(10) 0.019(11) 0.014(11)
C58 0.09(2) 0.033(13) 0.078(18) 0.012(12) 0.007(16) 0.003(13)
C59 0.074(17) 0.038(12) 0.043(13) 0.001(10) 0.007(12) 0.025(12)
C60 0.052(13) 0.039(12) 0.048(13) 0.026(10) 0.006(10) 0.016(10)
C61 0.020(9) 0.045(12) 0.028(10) -0.009(8) 0.010(7) -0.012(8)
C62 0.027(9) 0.023(9) 0.018(8) -0.005(7) 0.006(7) -0.004(7)
C63 0.023(9) 0.033(10) 0.045(11) 0.009(9) 0.008(8) -0.002(8)
C64 0.046(12) 0.047(12) 0.026(10) 0.007(9) 0.022(9) 0.000(10)
C65 0.045(12) 0.034(11) 0.036(11) 0.004(8) 0.024(9) 0.003(9)
C66 0.036(10) 0.030(10) 0.029(10) -0.018(8) 0.006(8) 0.007(8)
C67 0.043(8) 0.037(9) 0.038(6) 0.003(6) 0.012(5) -0.008(6)
C68 0.059(9) 0.072(13) 0.039(6) -0.002(6) 0.009(6) 0.016(9)
C69 0.074(11) 0.099(17) 0.050(7) -0.008(8) 0.008(6) 0.036(11)
C70 0.057(9) 0.048(11) 0.050(6) -0.004(6) 0.012(6) 0.011(8)
C71 0.058(8) 0.041(10) 0.049(6) -0.002(6) 0.011(6) 0.010(7)
C72 0.050(8) 0.030(8) 0.040(6) -0.004(6) 0.007(5) 0.002(6)
C73 0.036(10) 0.041(10) 0.014(9) 0.005(7) 0.010(8) 0.007(9)
C74 0.036(11) 0.047(12) 0.037(11) -0.008(9) 0.009(9) -0.007(9)
C75 0.038(11) 0.041(11) 0.046(12) 0.007(9) 0.014(10) 0.006(9)
C76 0.044(12) 0.093(18) 0.020(10) 0.011(11) -0.006(9) 0.002(12)
C77 0.082(18) 0.10(2) 0.025(11) -0.002(12) -0.021(12) -0.019(16)
C78 0.061(15) 0.10(2) 0.022(11) 0.006(11) -0.002(10) -0.024(14)
C79 0.040(5) 0.048(6) 0.009(8) -0.001(6) -0.004(6) -0.005(5)
C80 0.039(6) 0.063(7) 0.045(12) -0.014(7) -0.012(6) 0.000(5)
C81 0.042(6) 0.065(7) 0.031(10) -0.006(7) -0.013(6) -0.004(5)
C82 0.053(6) 0.066(7) 0.056(13) -0.010(8) 0.000(8) -0.009(5)
C83 0.054(7) 0.056(7) 0.11(2) -0.017(9) -0.001(8) -0.012(5)
C84 0.051(6) 0.049(6) 0.042(11) -0.008(6) 0.004(7) -0.009(5)
C85 0.061(7) 0.012(8) 0.048(6) -0.003(6) -0.011(6) 0.006(6)
C86 0.060(7) 0.063(11) 0.059(7) 0.000(8) -0.013(5) 0.004(7)
C87 0.066(7) 0.075(10) 0.063(7) -0.001(8) -0.019(6) 0.005(7)
C88 0.075(7) 0.092(10) 0.061(7) -0.001(8) -0.018(6) 0.010(8)
C89 0.077(7) 0.110(11) 0.051(6) 0.002(7) -0.016(6) 0.013(8)
C90 0.072(7) 0.111(13) 0.046(7) 0.001(7) -0.011(6) 0.016(9)
C91 0.025(8) 0.070(8) 0.032(8) -0.019(6) 0.000(6) -0.011(6)
C92 0.055(12) 0.073(7) 0.070(12) -0.029(7) 0.020(9) -0.013(7)
C93 0.082(16) 0.078(8) 0.083(13) -0.037(9) 0.037(12) -0.017(9)
C94 0.065(14) 0.093(9) 0.086(14) -0.017(9) 0.030(12) -0.006(9)
C95 0.079(17) 0.089(8) 0.081(12) -0.004(9) 0.048(12) -0.004(10)
C96 0.027(9) 0.080(8) 0.060(10) 0.000(7) 0.014(8) -0.001(7)
C97 0.039(7) 0.043(7) 0.037(9) 0.013(7) 0.023(6) 0.013(5)
C98 0.045(7) 0.046(7) 0.057(11) 0.013(7) 0.016(7) 0.019(5)
C99 0.078(11) 0.047(7) 0.12(2) 0.022(8) -0.015(12) 0.017(6)
C100 0.082(11) 0.050(8) 0.106(18) 0.027(9) -0.004(11) 0.008(6)
C101 0.072(10) 0.047(6) 0.076(14) 0.016(8) 0.010(9) 0.007(6)
C102 0.064(9) 0.047(7) 0.094(16) 0.017(7) -0.005(10) 0.003(6)
C103 0.031(10) 0.041(11) 0.024(9) -0.009(8) -0.007(8) 0.001(8)
C104 0.019(9) 0.060(14) 0.040(11) -0.019(10) 0.009(8) 0.010(9)
C105 0.057(14) 0.057(15) 0.047(13) -0.003(11) 0.009(11) -0.002(12)
C106 0.050(14) 0.076(17) 0.042(13) -0.023(12) 0.012(11) 0.005(12)
C107 0.041(13) 0.075(17) 0.070(16) -0.008(14) 0.012(12) -0.025(12)
C108 0.042(12) 0.042(12) 0.055(13) -0.004(10) 0.033(11) -0.016(10)
C109 0.011(8) 0.030(9) 0.027(9) -0.007(7) -0.003(7) -0.006(7)
C110 0.027(10) 0.059(14) 0.052(13) -0.003(10) 0.005(9) -0.027(10)
C111 0.052(14) 0.020(10) 0.082(17) 0.006(10) -0.009(12) -0.011(10)
C112 0.075(18) 0.021(11) 0.090(19) 0.005(11) -0.014(15) -0.011(11)
C113 0.067(17) 0.060(16) 0.083(19) -0.006(14) 0.002(15) 0.012(13)
C114 0.069(15) 0.023(10) 0.049(13) -0.012(9) -0.005(11) 0.011(10)
C115 0.040(11) 0.031(10) 0.028(10) 0.016(8) 0.018(8) 0.005(8)
C116 0.027(9) 0.018(9) 0.042(11) -0.003(8) 0.014(8) -0.001(7)
C117 0.047(13) 0.068(16) 0.047(14) 0.004(11) 0.019(11) 0.003(11)
C118 0.047(12) 0.031(10) 0.039(12) -0.001(9) 0.015(9) 0.000(9)
C119 0.064(14) 0.047(12) 0.017(9) 0.010(8) 0.012(9) 0.017(11)
C120 0.048(12) 0.048(12) 0.013(9) 0.006(8) 0.006(8) -0.004(9)

loop_
_atom_type_symbol
_atom_type_description
_atom_type_scat_dispersion_real
_atom_type_scat_dispersion_imag
_atom_type_scat_source
C C 0.0181 0.0091 'International Tables Vol C Tables 4.2.6.8 and 6.1.1.4'
H H 0.0000 0.0000 'International Tables Vol C Tables 4.2.6.8 and 6.1.1.4'
Cu Cu -1.9646 0.5888 'International Tables Vol C Tables 4.2.6.8 and 6.1.1.4'
P P 0.2955 0.4335 'International Tables Vol C Tables 4.2.6.8 and 6.1.1.4'
Se Se -0.7943 1.1372 'International Tables Vol C Tables 4.2.6.8 and 6.1.1.4'

loop_
_geom_angle_atom_site_label_1
_geom_angle_atom_site_label_2
_geom_angle_atom_site_label_3
_geom_angle
_geom_angle_site_symmetry_1
_geom_angle_site_symmetry_3
_geom_angle_publ_flag
Cu3 Se1 Cu8 134.83(10) . 2_565 ?
Cu6 Se1 Cu3 70.92(10) . . ?
Cu6 Se1 Cu8 92.42(10) . 2_565 ?
C115 Se1 Cu3 113.8(5) . . ?
C115 Se1 Cu6 106.5(6) . . ?
C115 Se1 Cu8 111.1(5) . 2_565 ?
Cu2 Se2 Cu5 91.15(9) . . ?
Cu2 Se2 Cu8 89.00(10) . . ?
Cu8 Se2 Cu5 140.93(10) . . ?
C61 Se2 Cu2 107.9(6) . . ?
C61 Se2 Cu5 119.6(5) . . ?
C61 Se2 Cu8 97.3(5) . . ?
Cu1 Se3 Cu4 86.48(10) . . ?
Cu1 Se3 Cu12 90.89(10) . . ?
Cu4 Se3 Cu12 144.30(11) . . ?
C103 Se3 Cu1 112.3(5) . . ?
C103 Se3 Cu4 103.1(5) . . ?
C103 Se3 Cu12 110.7(5) . . ?
Cu4 Se4 Cu5 132.11(11) . . ?
Cu10 Se4 Cu4 98.43(10) . . ?
Cu10 Se4 Cu5 102.67(10) . . ?
C25 Se4 Cu4 102.3(5) . . ?
C25 Se4 Cu5 110.3(5) . . ?
C25 Se4 Cu10 109.1(5) . . ?
Cu10 Se5 Cu8 71.47(9) . . ?
Cu10 Se5 Cu12 78.40(10) . . ?
Cu12 Se5 Cu8 138.06(11) . . ?
C109 Se5 Cu8 103.5(5) . . ?
C109 Se5 Cu10 108.6(5) . . ?
C109 Se5 Cu12 113.5(5) . . ?
Cu11 Se6 Cu5 136.74(11) . . ?
Cu13 Se6 Cu5 97.72(12) . . ?
Cu13 Se6 Cu11 66.10(12) . . ?
C7 Se6 Cu5 112.4(5) . . ?
C7 Se6 Cu11 109.7(5) . . ?
C7 Se6 Cu13 98.8(7) . . ?
Cu9 Se7 Cu4 128.75(11) . . ?
Cu13 Se7 Cu4 85.52(11) . . ?
Cu13 Se7 Cu9 65.93(10) . . ?
C9B Se7 Cu4 113.5(11) . . ?
C9B Se7 Cu9 111.6(10) . . ?
C9B Se7 Cu13 96.9(7) . . ?
C13 Se7 Cu4 122.8(14) . . ?
C13 Se7 Cu9 107.6(14) . . ?
C13 Se7 Cu13 112.7(11) . . ?
Cu6 Se8 Cu11 68.41(10) . . ?
Cu6 Se8 Cu12 83.60(10) . 2_565 ?
Cu11 Se8 Cu12 133.77(12) . 2_565 ?
C1 Se8 Cu6 110.8(5) . . ?
C1 Se8 Cu11 105.0(5) . . ?
C1 Se8 Cu12 119.4(5) . 2_565 ?
Se3 Cu1 Cu2 122.83(11) . . ?
Se3 Cu1 Cu6 108.93(12) . 2_565 ?
Se3 Cu1 Cu7 176.91(13) . . ?
Se3 Cu1 Cu9 126.42(12) . . ?
Se3 Cu1 Cu10 68.72(9) . . ?
Se3 Cu1 Cu11 124.70(12) . 2_565 ?
Se3 Cu1 Cu13 111.26(11) . . ?
Cu2 Cu1 Cu10 55.09(8) . . ?
Cu6 Cu1 Cu2 57.40(8) 2_565 . ?
Cu6 Cu1 Cu9 123.65(12) 2_565 . ?
Cu6 Cu1 Cu10 64.86(9) 2_565 . ?
Cu6 Cu1 Cu11 60.17(9) 2_565 2_565 ?
Cu6 Cu1 Cu13 116.54(11) 2_565 . ?
Cu7 Cu1 Cu2 54.50(8) . . ?
Cu7 Cu1 Cu6 68.47(10) . 2_565 ?
Cu7 Cu1 Cu9 56.47(10) . . ?
Cu7 Cu1 Cu10 108.35(10) . . ?
Cu7 Cu1 Cu11 55.84(8) . 2_565 ?
Cu7 Cu1 Cu13 69.16(9) . . ?
Cu9 Cu1 Cu2 95.58(10) . . ?
Cu9 Cu1 Cu10 141.50(10) . . ?
Cu9 Cu1 Cu11 78.81(10) . 2_565 ?
Cu9 Cu1 Cu13 54.89(8) . . ?
Cu11 Cu1 Cu2 97.31(10) 2_565 . ?
Cu11 Cu1 Cu10 124.72(11) 2_565 . ?
Cu11 Cu1 Cu13 121.99(13) 2_565 . ?
Cu13 Cu1 Cu2 59.82(8) . . ?
Cu13 Cu1 Cu10 87.04(10) . . ?
Se2 Cu2 Cu1 133.64(11) . . ?
Se2 Cu2 Cu3 118.88(11) . . ?
Se2 Cu2 Cu6 115.98(11) . 2_565 ?
Se2 Cu2 Cu7 170.84(12) . . ?
Se2 Cu2 Cu10 71.02(9) . . ?
Se2 Cu2 Cu11 118.33(12) . . ?
Se2 Cu2 Cu13 114.01(11) . . ?
Cu3 Cu2 Cu1 96.44(9) . . ?
Cu3 Cu2 Cu13 122.18(11) . . ?
Cu6 Cu2 Cu1 55.71(8) 2_565 . ?
Cu6 Cu2 Cu3 59.85(7) 2_565 . ?
Cu6 Cu2 Cu10 68.08(10) 2_565 . ?
Cu6 Cu2 Cu11 123.24(12) 2_565 . ?
Cu6 Cu2 Cu13 114.35(11) 2_565 . ?
Cu7 Cu2 Cu1 55.52(8) . . ?
Cu7 Cu2 Cu3 55.04(10) . . ?
Cu7 Cu2 Cu6 68.12(8) . 2_565 ?
Cu7 Cu2 Cu10 117.90(11) . . ?
Cu7 Cu2 Cu11 55.81(8) . . ?
Cu7 Cu2 Cu13 69.30(10) . . ?
Cu10 Cu2 Cu1 63.86(9) . . ?
Cu10 Cu2 Cu3 125.68(10) . . ?
Cu10 Cu2 Cu11 146.34(12) . . ?
Cu10 Cu2 Cu13 91.83(11) . . ?
Cu11 Cu2 Cu1 95.12(11) . . ?
Cu11 Cu2 Cu3 80.28(9) . . ?
Cu11 Cu2 Cu13 54.53(10) . . ?
Cu13 Cu2 Cu1 59.29(8) . . ?
Se1 Cu3 Se1 126.80(16) . 2_565 ?
Se1 Cu3 Cu2 144.12(7) . . ?
Se1 Cu3 Cu2 71.39(6) 2_565 . ?
Se1 Cu3 Cu2 144.13(7) 2_565 2_565 ?
Se1 Cu3 Cu2 71.38(6) . 2_565 ?
Se1 Cu3 Cu6 157.77(7) . 2_565 ?
Se1 Cu3 Cu6 157.77(7) 2_565 . ?
Se1 Cu3 Cu6 54.06(6) . . ?
Se1 Cu3 Cu6 54.06(6) 2_565 2_565 ?
Se1 Cu3 Cu7 116.60(8) 2_565 . ?
Se1 Cu3 Cu7 116.60(8) . . ?
Cu2 Cu3 Cu2 113.49(14) . 2_565 ?
Cu6 Cu3 Cu2 96.93(10) . . ?
Cu6 Cu3 Cu2 57.62(8) . 2_565 ?
Cu6 Cu3 Cu2 57.62(8) 2_565 . ?
Cu6 Cu3 Cu2 96.93(10) 2_565 2_565 ?
Cu6 Cu3 Cu6 135.55(16) 2_565 . ?
Cu7 Cu3 Cu2 56.74(7) . 2_565 ?
Cu7 Cu3 Cu2 56.74(7) . . ?
Cu7 Cu3 Cu6 67.77(8) . . ?
Cu7 Cu3 Cu6 67.77(8) . 2_565 ?
Se3 Cu4 Se7 94.93(10) . . ?
Se4 Cu4 Se3 95.15(10) . . ?
Se4 Cu4 Se7 116.86(11) . . ?
P1 Cu4 Se3 119.98(16) . . ?
P1 Cu4 Se4 121.12(16) . . ?
P1 Cu4 Se7 106.10(15) . . ?
Se4 Cu5 Se2 89.37(9) . . ?
Se6 Cu5 Se2 90.05(9) . . ?
Se6 Cu5 Se4 105.40(11) . . ?
P2 Cu5 Se2 113.46(16) . . ?
P2 Cu5 Se4 126.76(16) . . ?
P2 Cu5 Se6 121.05(16) . . ?
Se1 Cu6 Se8 143.20(13) . . ?
Se1 Cu6 Cu1 141.20(12) . 2_565 ?
Se1 Cu6 Cu2 74.35(9) . 2_565 ?
Se1 Cu6 Cu3 55.02(9) . . ?
Se1 Cu6 Cu7 102.85(11) . . ?
Se1 Cu6 Cu10 94.00(10) . 2_565 ?
Se1 Cu6 Cu11 133.70(13) . . ?
Se8 Cu6 Cu1 75.40(9) . 2_565 ?
Se8 Cu6 Cu2 142.26(12) . 2_565 ?
Se8 Cu6 Cu3 133.34(12) . . ?
Se8 Cu6 Cu7 105.16(10) . . ?
Se8 Cu6 Cu10 104.73(11) . 2_565 ?
Se8 Cu6 Cu11 56.04(9) . . ?
Cu1 Cu6 Cu2 66.89(9) 2_565 2_565 ?
Cu1 Cu6 Cu3 105.69(12) 2_565 . ?
Cu1 Cu6 Cu7 54.77(9) 2_565 . ?
Cu1 Cu6 Cu10 63.54(9) 2_565 2_565 ?
Cu1 Cu6 Cu11 61.72(10) 2_565 . ?
Cu2 Cu6 Cu3 62.53(8) 2_565 . ?
Cu2 Cu6 Cu7 53.60(7) 2_565 . ?
Cu2 Cu6 Cu10 56.93(8) 2_565 2_565 ?
Cu2 Cu6 Cu11 104.61(12) 2_565 . ?
Cu3 Cu6 Cu7 51.90(10) . . ?
Cu3 Cu6 Cu10 117.56(10) . 2_565 ?
Cu7 Cu6 Cu10 98.73(9) . 2_565 ?
Cu11 Cu6 Cu3 82.79(10) . . ?
Cu11 Cu6 Cu7 52.34(8) . . ?
Cu11 Cu6 Cu10 124.95(11) . 2_565 ?
Cu1 Cu7 Cu1 128.22(17) 2_565 . ?
Cu1 Cu7 Cu6 56.75(7) 2_565 . ?
Cu1 Cu7 Cu6 56.76(7) . 2_565 ?
Cu1 Cu7 Cu6 168.68(8) 2_565 2_565 ?
Cu1 Cu7 Cu6 168.67(8) . . ?
Cu2 Cu7 Cu1 69.97(7) 2_565 2_565 ?
Cu2 Cu7 Cu1 131.80(7) 2_565 . ?
Cu2 Cu7 Cu1 69.98(7) . . ?
Cu2 Cu7 Cu1 131.80(7) . 2_565 ?
Cu2 Cu7 Cu2 136.43(17) . 2_565 ?
Cu2 Cu7 Cu6 99.10(10) . . ?
Cu2 Cu7 Cu6 58.29(8) 2_565 . ?
Cu2 Cu7 Cu6 58.29(8) . 2_565 ?
Cu2 Cu7 Cu6 99.10(10) 2_565 2_565 ?
Cu3 Cu7 Cu1 115.89(8) . . ?
Cu3 Cu7 Cu1 115.89(8) . 2_565 ?
Cu3 Cu7 Cu2 68.21(9) . . ?
Cu3 Cu7 Cu2 68.21(9) . 2_565 ?
Cu3 Cu7 Cu6 60.33(7) . 2_565 ?
Cu3 Cu7 Cu6 60.33(7) . . ?
Cu3 Cu7 Cu9 180.0 . . ?
Cu6 Cu7 Cu6 120.66(15) . 2_565 ?
Cu9 Cu7 Cu1 64.11(8) . . ?
Cu9 Cu7 Cu1 64.11(8) . 2_565 ?
Cu9 Cu7 Cu2 111.79(9) . . ?
Cu9 Cu7 Cu2 111.79(9) . 2_565 ?
Cu9 Cu7 Cu6 119.67(7) . . ?
Cu9 Cu7 Cu6 119.67(7) . 2_565 ?
Cu11 Cu7 Cu1 112.25(10) 2_565 2_565 ?
Cu11 Cu7 Cu1 65.31(8) . 2_565 ?
Cu11 Cu7 Cu1 65.31(9) 2_565 . ?
Cu11 Cu7 Cu1 112.25(10) . . ?
Cu11 Cu7 Cu2 115.55(9) . 2_565 ?
Cu11 Cu7 Cu2 66.54(8) 2_565 2_565 ?
Cu11 Cu7 Cu2 66.54(8) . . ?
Cu11 Cu7 Cu2 115.55(9) 2_565 . ?
Cu11 Cu7 Cu3 92.56(11) 2_565 . ?
Cu11 Cu7 Cu3 92.56(11) . . ?
Cu11 Cu7 Cu6 58.89(8) . . ?
Cu11 Cu7 Cu6 124.12(10) 2_565 . ?
Cu11 Cu7 Cu6 124.12(10) . 2_565 ?
Cu11 Cu7 Cu6 58.89(8) 2_565 2_565 ?
Cu11 Cu7 Cu9 87.44(11) 2_565 . ?
Cu11 Cu7 Cu9 87.44(11) . . ?
Cu11 Cu7 Cu11 174.9(2) 2_565 . ?
Se1 Cu8 Cu10 95.80(10) 2_565 . ?
Se2 Cu8 Se1 93.63(10) . 2_565 ?
Se2 Cu8 Se5 119.63(11) . . ?
Se2 Cu8 Cu10 68.43(9) . . ?
Se5 Cu8 Se1 98.38(10) . 2_565 ?
Se5 Cu8 Cu10 51.64(8) . . ?
P3 Cu8 Se1 110.29(15) . 2_565 ?
P3 Cu8 Se2 121.22(16) . . ?
P3 Cu8 Se5 109.15(16) . . ?
P3 Cu8 Cu10 150.54(17) . . ?
Se7 Cu9 Se7 113.85(16) 2_565 . ?
Se7 Cu9 Cu1 74.31(7) 2_565 2_565 ?
Se7 Cu9 Cu1 145.66(7) 2_565 . ?
Se7 Cu9 Cu1 145.66(7) . 2_565 ?
Se7 Cu9 Cu1 74.30(7) . . ?
Se7 Cu9 Cu7 123.07(8) . . ?
Se7 Cu9 Cu7 123.08(8) 2_565 . ?
Se7 Cu9 Cu13 146.73(11) 2_565 . ?
Se7 Cu9 Cu13 55.52(8) . . ?
Se7 Cu9 Cu13 55.52(8) 2_565 2_565 ?
Se7 Cu9 Cu13 146.73(11) . 2_565 ?
Cu1 Cu9 Cu1 118.85(16) 2_565 . ?
Cu7 Cu9 Cu1 59.42(8) . 2_565 ?
Cu7 Cu9 Cu1 59.42(8) . . ?
Cu7 Cu9 Cu13 75.68(10) . 2_565 ?
Cu7 Cu9 Cu13 75.67(10) . . ?
Cu13 Cu9 Cu1 98.50(11) . 2_565 ?
Cu13 Cu9 Cu1 66.45(9) . . ?
Cu13 Cu9 Cu1 66.45(9) 2_565 2_565 ?
Cu13 Cu9 Cu1 98.51(11) 2_565 . ?
Cu13 Cu9 Cu13 151.35(19) 2_565 . ?
Se4 Cu10 Cu1 92.56(10) . . ?
Se4 Cu10 Cu2 92.40(11) . . ?
Se4 Cu10 Cu6 138.85(12) . 2_565 ?
Se4 Cu10 Cu8 126.16(12) . . ?
Se5 Cu10 Se4 145.94(13) . . ?
Se5 Cu10 Cu1 114.12(11) . . ?
Se5 Cu10 Cu2 118.47(12) . . ?
Se5 Cu10 Cu6 74.84(10) . 2_565 ?
Se5 Cu10 Cu8 56.89(8) . . ?
Cu1 Cu10 Cu6 51.60(7) . 2_565 ?
Cu2 Cu10 Cu1 61.04(8) . . ?
Cu2 Cu10 Cu6 54.98(8) . 2_565 ?
Cu2 Cu10 Cu8 75.20(9) . . ?
Cu8 Cu10 Cu1 122.60(11) . . ?
Cu8 Cu10 Cu6 73.63(9) . 2_565 ?
Se6 Cu11 Cu1 145.92(14) . 2_565 ?
Se6 Cu11 Cu2 73.40(10) . . ?
Se6 Cu11 Cu6 155.74(15) . . ?
Se6 Cu11 Cu7 121.74(13) . . ?
Se6 Cu11 Cu13 55.71(10) . . ?
Se8 Cu11 Se6 118.15(13) . . ?
Se8 Cu11 Cu1 73.34(10) . 2_565 ?
Se8 Cu11 Cu2 145.73(14) . . ?
Se8 Cu11 Cu6 55.55(9) . . ?
Se8 Cu11 Cu7 120.06(11) . . ?
Se8 Cu11 Cu13 148.55(14) . . ?
Cu1 Cu11 Cu2 116.46(12) 2_565 . ?
Cu6 Cu11 Cu1 58.12(9) . 2_565 ?
Cu6 Cu11 Cu2 99.86(11) . . ?
Cu7 Cu11 Cu1 58.84(9) . 2_565 ?
Cu7 Cu11 Cu2 57.65(8) . . ?
Cu7 Cu11 Cu6 68.78(10) . . ?
Cu7 Cu11 Cu13 75.35(12) . . ?
Cu13 Cu11 Cu1 96.90(13) . 2_565 ?
Cu13 Cu11 Cu2 65.53(10) . . ?
Cu13 Cu11 Cu6 143.35(15) . . ?
Se3 Cu12 Se8 91.65(11) . 2_565 ?
Se5 Cu12 Se3 113.89(12) . . ?
Se5 Cu12 Se8 108.71(12) . 2_565 ?
P4 Cu12 Se3 115.18(17) . . ?
P4 Cu12 Se5 114.19(16) . . ?
P4 Cu12 Se8 110.81(17) . 2_565 ?
Se6 Cu13 Cu1 132.10(12) . . ?
Se6 Cu13 Cu2 71.64(9) . . ?
Se6 Cu13 Cu9 140.39(16) . . ?
Se6 Cu13 Cu11 58.19(10) . . ?
Se7 Cu13 Se6 152.81(15) . . ?
Se7 Cu13 Cu1 71.69(10) . . ?
Se7 Cu13 Cu2 132.12(14) . . ?
Se7 Cu13 Cu9 58.54(10) . . ?
Se7 Cu13 Cu11 140.13(15) . . ?
Cu1 Cu13 Cu2 60.90(8) . . ?
Cu9 Cu13 Cu1 58.66(8) . . ?
Cu9 Cu13 Cu2 98.90(12) . . ?
Cu9 Cu13 Cu11 83.43(13) . . ?
Cu11 Cu13 Cu1 99.96(12) . . ?
Cu11 Cu13 Cu2 59.95(9) . . ?
C19 P1 Cu4 119.2(6) . . ?
C31 P1 Cu4 114.3(7) . . ?
C31 P1 C19 102.6(8) . . ?
C31 P1 C37 105.0(9) . . ?
C37 P1 Cu4 112.2(6) . . ?
C37 P1 C19 101.8(8) . . ?
C43 P2 Cu5 120.6(6) . . ?
C49 P2 Cu5 113.1(7) . . ?
C49 P2 C43 102.2(9) . . ?
C49 P2 C55 105.1(10) . . ?
C55 P2 Cu5 113.2(7) . . ?
C55 P2 C43 100.7(9) . . ?
C67 P3 Cu8 118.8(7) . . ?
C67 P3 C73 100.6(8) . . ?
C73 P3 Cu8 117.2(6) . . ?
C79 P3 Cu8 113.2(6) . . ?
C79 P3 C67 104.0(9) . . ?
C79 P3 C73 100.5(8) . . ?
C85 P4 Cu12 116.8(6) . . ?
C85 P4 C91 103.7(8) . . ?
C91 P4 Cu12 115.6(5) . . ?
C97 P4 Cu12 113.1(7) . . ?
C97 P4 C85 105.4(9) . . ?
C97 P4 C91 100.4(8) . . ?
C1B C1 Se8 110(2) . . ?
C2 C1 Se8 116.2(15) . . ?
C2 C1 C6 127(2) . . ?
C5B C1 Se8 127(3) . . ?
C5B C1 C1B 122(4) . . ?
C6 C1 Se8 116.0(16) . . ?
C2B C1B C1 124(4) . . ?
C1 C2 C3 113(3) . . ?
C3B C2B C1B 110(5) . . ?
C2 C3 C4 123(3) . . ?
C4B C3B C2B 124(5) . . ?
C3 C4 C5 120(4) . . ?
C3B C4B C5B 116(5) . . ?
C6 C5 C4 119(3) . . ?
C1 C5B C4B 122(6) . . ?
C5 C6 C1 117(3) . . ?
C7B C6B C7 117(3) . . ?
C6B C7 Se6 120.4(17) . . ?
C8 C7 Se6 116.4(18) . . ?
C12 C7 Se6 120.4(14) . . ?
C12 C7 C6B 119(2) . . ?
C12 C7 C8 110(2) . . ?
C6B C7B C8B 125(4) . . ?
C9 C8 C7 129(3) . . ?
C11 C8B C7B 116(3) . . ?
C8 C9 C10 110(4) . . ?
C10B C9B Se7 129.3(16) . . ?
C10B C9B C14B 105(2) . . ?
C14B C9B Se7 125.3(16) . . ?
C9 C10 C11 128(3) . . ?
C11B C10B C9B 130(3) . . ?
C12 C11 C8B 120(2) . . ?
C12 C11 C10 110(2) . . ?
C10B C11B C12B 118(3) . . ?
C11 C12 C7 122.4(19) . . ?
C13B C12B C11B 116(3) . . ?
C14 C13 Se7 117.8(16) . . ?
C14 C13 C18 120.3(8) . . ?
C18 C13 Se7 120.6(17) . . ?
C12B C13B C14B 118(3) . . ?
C13 C14 C15 118.9(9) . . ?
C13B C14B C9B 130(3) . . ?
C14 C15 C16 119.7(9) . . ?
C15 C16 C17 119.4(8) . . ?
C18 C17 C16 120.1(7) . . ?
C13 C18 C17 119.5(7) . . ?
C21 C20 C19 121(5) . . ?
C20 C21 C22 124(5) . . ?
C23 C22 C21 109(5) . . ?
C22 C23 C24 124(3) . . ?
C24 C23 C22B 120.0 . . ?
C19 C24 C23 120.0 . . ?
C20 C19 P1 123(2) . . ?
C20 C19 C24 111(3) . . ?
C24 C19 P1 118.1(10) . . ?
C15B C19 P1 121.9(10) . . ?
C15B C19 C24 120.0 . . ?
C19 C15B C16B 120.0 . . ?
C22B C16B C15B 120.0 . . ?
C16B C22B C23 120.0 . . ?
C26 C25 Se4 126.5(14) . . ?
C26 C25 C30 121.5(17) . . ?
C30 C25 Se4 111.9(13) . . ?
C25 C26 C27 124(2) . . ?
C28 C27 C26 121(2) . . ?
C27 C28 C29 118.6(19) . . ?
C30 C29 C28 120.9(18) . . ?
C29 C30 C25 113.6(17) . . ?
C32 C31 P1 123.4(14) . . ?
C32 C31 C36 112.7(16) . . ?
C36 C31 P1 123.6(15) . . ?
C33 C32 C31 126.1(17) . . ?
C32 C33 C34 119.2(19) . . ?
C35 C34 C33 117.4(19) . . ?
C36 C35 C34 120(2) . . ?
C35 C36 C31 124(2) . . ?
C38 C37 P1 117.9(14) . . ?
C42 C37 P1 123.6(15) . . ?
C42 C37 C38 118.4(18) . . ?
C37 C38 C39 123.1(19) . . ?
C40 C39 C38 115(2) . . ?
C39 C40 C41 125(2) . . ?
C40 C41 C42 118(2) . . ?
C37 C42 C41 120(2) . . ?
C44 C43 P2 118.2(14) . . ?
C48 C43 P2 123.5(15) . . ?
C48 C43 C44 117.6(18) . . ?
C45 C44 C43 115(2) . . ?
C44 C45 C46 124(2) . . ?
C47 C46 C45 117(2) . . ?
C46 C47 C48 124(2) . . ?
C47 C48 C43 122(2) . . ?
C50 C49 P2 123.4(18) . . ?
C50 C49 C54 115.8(19) . . ?
C54 C49 P2 120.5(16) . . ?
C51 C50 C49 123(2) . . ?
C52 C51 C50 124(2) . . ?
C51 C52 C53 119(2) . . ?
C52 C53 C54 117.6(18) . . ?
C49 C54 C53 119.4(19) . . ?
C56 C55 P2 119.1(16) . . ?
C56 C55 C60 120(2) . . ?
C60 C55 P2 120.4(17) . . ?
C55 C56 C57 123(2) . . ?
C58 C57 C56 117(2) . . ?
C59 C58 C57 120(2) . . ?
C58 C59 C60 122(2) . . ?
C55 C60 C59 117(2) . . ?
C62 C61 Se2 124.7(13) . . ?
C62 C61 C66 119.5(16) . . ?
C66 C61 Se2 115.6(14) . . ?
C61 C62 C63 122.6(16) . . ?
C62 C63 C64 120.0(17) . . ?
C63 C64 C65 120.4(16) . . ?
C66 C65 C64 117.1(16) . . ?
C65 C66 C61 120.2(18) . . ?
C68 C67 P3 122.1(17) . . ?
C72 C67 P3 118.6(15) . . ?
C72 C67 C68 118.9(19) . . ?
C69 C68 C67 119(2) . . ?
C68 C69 C70 123(2) . . ?
C71 C70 C69 116(2) . . ?
C70 C71 C72 122(2) . . ?
C67 C72 C71 120.5(19) . . ?
C74 C73 P3 112.0(13) . . ?
C78 C73 P3 125.3(16) . . ?
C78 C73 C74 122.6(18) . . ?
C75 C74 C73 115.9(18) . . ?
C76 C75 C74 121(2) . . ?
C75 C76 C77 123(2) . . ?
C76 C77 C78 118(2) . . ?
C73 C78 C77 120(2) . . ?
C80 C79 P3 116.5(14) . . ?
C84 C79 P3 128.0(16) . . ?
C84 C79 C80 115.2(18) . . ?
C81 C80 C79 119(2) . . ?
C80 C81 C82 122(2) . . ?
C81 C82 C83 121(2) . . ?
C82 C83 C84 117(2) . . ?
C79 C84 C83 125(2) . . ?
C86 C85 P4 123.7(13) . . ?
C86 C85 C90 119(2) . . ?
C90 C85 P4 117.5(13) . . ?
C85 C86 C87 127(2) . . ?
C88 C87 C86 111(2) . . ?
C87 C88 C89 125(2) . . ?
C88 C89 C90 120(2) . . ?
C85 C90 C89 118(2) . . ?
C92 C91 P4 115.7(12) . . ?
C96 C91 P4 123.1(13) . . ?
C96 C91 C92 120.2(19) . . ?
C93 C92 C91 119(2) . . ?
C92 C93 C94 122(2) . . ?
C95 C94 C93 116(2) . . ?
C94 C95 C96 123(2) . . ?
C91 C96 C95 117(2) . . ?
C98 C97 P4 116.4(16) . . ?
C98 C97 C102 118.5(19) . . ?
C102 C97 P4 125.0(16) . . ?
C99 C98 C97 119(2) . . ?
C98 C99 C100 122(3) . . ?
C101 C100 C99 121(2) . . ?
C100 C101 C102 121(3) . . ?
C101 C102 C97 119(2) . . ?
C104 C103 Se3 122.9(15) . . ?
C104 C103 C108 122.2(18) . . ?
C108 C103 Se3 114.7(13) . . ?
C103 C104 C105 117(2) . . ?
C106 C105 C104 124(2) . . ?
C105 C106 C107 117(2) . . ?
C108 C107 C106 122(2) . . ?
C107 C108 C103 117(2) . . ?
C110 C109 Se5 116.7(13) . . ?
C114 C109 Se5 122.3(13) . . ?
C114 C109 C110 120.5(17) . . ?
C111 C110 C109 116.6(19) . . ?
C112 C111 C110 121(2) . . ?
C111 C112 C113 126(2) . . ?
C114 C113 C112 114(2) . . ?
C109 C114 C113 122(2) . . ?
C116 C115 Se1 119.4(14) . . ?
C120 C115 Se1 118.5(15) . . ?
C120 C115 C116 121.8(17) . . ?
C115 C116 C117 119.4(19) . . ?
C118 C117 C116 121(2) . . ?
C117 C118 C119 118.4(19) . . ?
C118 C119 C120 121.1(18) . . ?
C115 C120 C119 117.9(19) . . ?

loop_
_geom_bond_atom_site_label_1
_geom_bond_atom_site_label_2
_geom_bond_distance
_geom_bond_site_symmetry_2
_geom_bond_publ_flag
Se1 Cu3 2.394(2) . ?
Se1 Cu6 2.366(3) . ?
Se1 Cu8 2.533(3) 2_565 ?
Se1 C115 1.944(17) . ?
Se2 Cu2 2.394(3) . ?
Se2 Cu5 2.592(3) . ?
Se2 Cu8 2.483(3) . ?
Se2 C61 1.961(17) . ?
Se3 Cu1 2.378(3) . ?
Se3 Cu4 2.495(3) . ?
Se3 Cu12 2.518(3) . ?
Se3 C103 1.985(18) . ?
Se4 Cu4 2.468(3) . ?
Se4 Cu5 2.486(3) . ?
Se4 Cu10 2.379(3) . ?
Se4 C25 1.959(17) . ?
Se5 Cu8 2.510(3) . ?
Se5 Cu10 2.350(3) . ?
Se5 Cu12 2.502(3) . ?
Se5 C109 1.939(16) . ?
Se6 Cu5 2.466(3) . ?
Se6 Cu11 2.423(3) . ?
Se6 Cu13 2.356(3) . ?
Se6 C7 1.89(2) . ?
Se7 Cu4 2.505(3) . ?
Se7 Cu9 2.416(3) . ?
Se7 Cu13 2.335(3) . ?
Se7 C9B 1.890(18) . ?
Se7 C13 1.878(18) . ?
Se8 Cu6 2.397(3) . ?
Se8 Cu11 2.411(4) . ?
Se8 Cu12 2.561(3) 2_565 ?
Se8 C1 1.985(16) . ?
Cu1 Cu2 2.945(3) . ?
Cu1 Cu6 2.645(3) 2_565 ?
Cu1 Cu7 2.584(3) . ?
Cu1 Cu9 2.700(3) . ?
Cu1 Cu10 3.022(3) . ?
Cu1 Cu11 2.743(4) 2_565 ?
Cu1 Cu13 2.898(4) . ?
Cu2 Cu3 2.834(3) . ?
Cu2 Cu6 2.697(3) 2_565 ?
Cu2 Cu7 2.552(3) . ?
Cu2 Cu10 2.760(3) . ?
Cu2 Cu11 2.771(4) . ?
Cu2 Cu13 2.914(3) . ?
Cu3 Cu6 2.762(3) . ?
Cu3 Cu6 2.762(3) 2_565 ?
Cu3 Cu7 2.501(5) . ?
Cu4 P1 2.243(5) . ?
Cu5 P2 2.248(5) . ?
Cu6 Cu7 2.942(3) . ?
Cu6 Cu10 3.056(4) 2_565 ?
Cu6 Cu11 2.702(4) . ?
Cu7 Cu9 2.502(5) . ?
Cu7 Cu11 2.499(3) . ?
Cu7 Cu11 2.499(3) 2_565 ?
Cu8 Cu10 2.842(3) . ?
Cu8 P3 2.262(5) . ?
Cu9 Cu13 2.586(3) . ?
Cu9 Cu13 2.586(3) 2_565 ?
Cu11 Cu13 2.607(4) . ?
Cu12 P4 2.258(5) . ?
P1 C19 1.834(14) . ?
P1 C31 1.780(18) . ?
P1 C37 1.824(18) . ?
P2 C43 1.833(19) . ?
P2 C49 1.76(2) . ?
P2 C55 1.81(2) . ?
P3 C67 1.83(2) . ?
P3 C73 1.863(16) . ?
P3 C79 1.804(19) . ?
P4 C85 1.848(19) . ?
P4 C91 1.881(18) . ?
P4 C97 1.812(19) . ?
C1 C1B 1.385(14) . ?
C1 C2 1.379(14) . ?
C1 C5B 1.16(6) . ?
C1 C6 1.383(14) . ?
C1B C2B 1.382(14) . ?
C2 C3 1.381(14) . ?
C2B C3B 1.382(14) . ?
C3 C4 1.382(14) . ?
C3B C4B 1.382(14) . ?
C4 C5 1.382(14) . ?
C4B C5B 1.383(14) . ?
C5 C6 1.381(14) . ?
C6B C7 1.410(13) . ?
C6B C7B 1.408(13) . ?
C7 C8 1.415(13) . ?
C7 C12 1.408(12) . ?
C7B C8B 1.411(13) . ?
C8 C9 1.411(13) . ?
C8B C11 1.409(13) . ?
C9 C10 1.414(13) . ?
C9B C10B 1.379(13) . ?
C9B C14B 1.379(12) . ?
C10 C11 1.414(13) . ?
C10B C11B 1.377(13) . ?
C11 C12 1.406(12) . ?
C11B C12B 1.379(13) . ?
C12B C13B 1.375(13) . ?
C13 C14 1.372(13) . ?
C13 C18 1.373(13) . ?
C13B C14B 1.376(13) . ?
C14 C15 1.377(13) . ?
C15 C16 1.378(13) . ?
C16 C17 1.378(13) . ?
C17 C18 1.376(13) . ?
C20 C21 1.389(8) . ?
C20 C19 1.390(8) . ?
C21 C22 1.390(8) . ?
C22 C23 1.388(8) . ?
C23 C24 1.3900 . ?
C23 C22B 1.3900 . ?
C24 C19 1.3900 . ?
C19 C15B 1.3900 . ?
C15B C16B 1.3900 . ?
C16B C22B 1.3900 . ?
C25 C26 1.27(3) . ?
C25 C30 1.46(2) . ?
C26 C27 1.36(3) . ?
C27 C28 1.29(3) . ?
C28 C29 1.47(3) . ?
C29 C30 1.39(3) . ?
C31 C32 1.38(3) . ?
C31 C36 1.44(3) . ?
C32 C33 1.31(3) . ?
C33 C34 1.44(3) . ?
C34 C35 1.40(3) . ?
C35 C36 1.32(3) . ?
C37 C38 1.40(3) . ?
C37 C42 1.37(3) . ?
C38 C39 1.41(3) . ?
C39 C40 1.32(3) . ?
C40 C41 1.39(3) . ?
C41 C42 1.40(3) . ?
C43 C44 1.47(3) . ?
C43 C48 1.38(3) . ?
C44 C45 1.40(3) . ?
C45 C46 1.43(3) . ?
C46 C47 1.31(3) . ?
C47 C48 1.36(3) . ?
C49 C50 1.35(3) . ?
C49 C54 1.44(3) . ?
C50 C51 1.35(3) . ?
C51 C52 1.32(3) . ?
C52 C53 1.42(3) . ?
C53 C54 1.45(3) . ?
C55 C56 1.35(3) . ?
C55 C60 1.38(3) . ?
C56 C57 1.41(3) . ?
C57 C58 1.39(3) . ?
C58 C59 1.35(3) . ?
C59 C60 1.44(3) . ?
C61 C62 1.33(2) . ?
C61 C66 1.41(2) . ?
C62 C63 1.35(2) . ?
C63 C64 1.37(3) . ?
C64 C65 1.43(3) . ?
C65 C66 1.39(3) . ?
C67 C68 1.39(3) . ?
C67 C72 1.36(3) . ?
C68 C69 1.34(3) . ?
C69 C70 1.39(3) . ?
C70 C71 1.37(3) . ?
C71 C72 1.37(3) . ?
C73 C74 1.45(3) . ?
C73 C78 1.36(3) . ?
C74 C75 1.40(3) . ?
C75 C76 1.38(3) . ?
C76 C77 1.38(3) . ?
C77 C78 1.43(3) . ?
C79 C80 1.48(3) . ?
C79 C84 1.33(3) . ?
C80 C81 1.33(3) . ?
C81 C82 1.35(3) . ?
C82 C83 1.37(3) . ?
C83 C84 1.40(3) . ?
C85 C86 1.387(12) . ?
C85 C90 1.390(12) . ?
C86 C87 1.388(12) . ?
C87 C88 1.385(12) . ?
C88 C89 1.392(12) . ?
C89 C90 1.392(12) . ?
C91 C92 1.376(12) . ?
C91 C96 1.373(12) . ?
C92 C93 1.373(12) . ?
C93 C94 1.374(12) . ?
C94 C95 1.370(12) . ?
C95 C96 1.374(12) . ?
C97 C98 1.43(3) . ?
C97 C102 1.44(3) . ?
C98 C99 1.35(3) . ?
C99 C100 1.39(4) . ?
C100 C101 1.36(4) . ?
C101 C102 1.36(3) . ?
C103 C104 1.30(3) . ?
C103 C108 1.43(3) . ?
C104 C105 1.40(3) . ?
C105 C106 1.31(3) . ?
C106 C107 1.40(3) . ?
C107 C108 1.33(3) . ?
C109 C110 1.46(2) . ?
C109 C114 1.36(3) . ?
C110 C111 1.38(3) . ?
C111 C112 1.31(3) . ?
C112 C113 1.42(3) . ?
C113 C114 1.40(3) . ?
C115 C116 1.38(3) . ?
C115 C120 1.34(3) . ?
C116 C117 1.39(3) . ?
C117 C118 1.34(3) . ?
C118 C119 1.40(3) . ?
C119 C120 1.41(3) . ?
